data_7704255
loop_
_publ_author_name
'Mikhalyova, Elena A.'
'Zeller, Matthias'
'Jasinski, Jerry P.'
'Butcher, Raymond J.'
'Carrella, Luca M.'
'Sedykh, Alexander E.'
'Gavrilenko, Konstantin S.'
'Smola, Sergey S.'
'Frasso, Michael'
'Cazorla, Sebastian Calderon'
'Perera, Kuluni'
'Shi, Anni'
'Ranjbar, Habib G.'
'Smith, Casey'
'Deac, Alexandru'
'Liu, Youlin'
'McGee, Sean M.'
'Dotsenko, Vladimir P.'
'Kumke, Michael U.'
'M\"uller-Buschbaum, Klaus'
'Rentschler, Eva'
'Addison, Anthony W.'
'Pavlishchuk, Vitaly V.'

_publ_section_title
;
 Combination of single-molecule magnet behaviour and luminescence
 properties in a new series of lanthanide complexes with
 tris(pyrazolyl)borate and oligo(\b-diketonate) ligands.
;
_journal_issue 23
_journal_name_full 'Dalton transactions (Cambridge, England : 2003)'
_journal_page_first 7774
_journal_page_last 7789
_journal_paper_doi 10.1039/d0dt00600a
_journal_volume 49
_journal_year 2020
_chemical_formula_sum 'C67.1 H96.05 B4 N24 O4 Tb2'
_chemical_formula_weight 1664.07
_space_group_crystal_system triclinic
_space_group_IT_number 2
_space_group_name_Hall '-P 1'
_space_group_name_H-M_alt 'P -1'
_atom_sites_solution_hydrogens geom
_atom_sites_solution_primary direct
_atom_sites_solution_secondary difmap
_audit_creation_method SHELXL-2018/3
_audit_update_record
;
2020-01-23 deposited with the CCDC.	2020-04-30 downloaded from the CCDC.
;
_cell_angle_alpha 68.3610(10)
_cell_angle_beta 69.3610(10)
_cell_angle_gamma 69.3760(10)
_cell_formula_units_Z 2
_cell_length_a 15.4693(12)
_cell_length_b 15.8266(12)
_cell_length_c 18.8399(14)
_cell_measurement_reflns_used 9976
_cell_measurement_temperature 100(2)
_cell_measurement_theta_max 31.3900
_cell_measurement_theta_min 2.4061
_cell_volume 3879.1(5)
_computing_cell_refinement 'SAINT V7.66A (Bruker, 2011)'
_computing_data_collection 'Apex2 v2011.2-0 (Bruker, 2011)'
_computing_data_reduction 'SAINT V7.66A (Bruker, 2011)'
_computing_structure_refinement
;  
SHELXL-2018/3 (Sheldrick, 2015, 2018), 
SHELXLE Rev946 (H\"ubschle et al., 2011)
;
_computing_structure_solution 'SHELXS-97 (Sheldrick, 2008)'
_diffrn_ambient_temperature 100(2)
_diffrn_measured_fraction_theta_full 0.999
_diffrn_measured_fraction_theta_max 0.906
_diffrn_measurement_device_type 'Bruker AXS SMART APEX CCD diffractometer'
_diffrn_measurement_method '\w scans'
_diffrn_radiation_monochromator graphite
_diffrn_radiation_type MoK\a
_diffrn_radiation_wavelength 0.71073
_diffrn_reflns_av_R_equivalents 0.0287
_diffrn_reflns_av_unetI/netI 0.0295
_diffrn_reflns_Laue_measured_fraction_full 0.999
_diffrn_reflns_Laue_measured_fraction_max 0.906
_diffrn_reflns_limit_h_max 22
_diffrn_reflns_limit_h_min -22
_diffrn_reflns_limit_k_max 22
_diffrn_reflns_limit_k_min -22
_diffrn_reflns_limit_l_max 26
_diffrn_reflns_limit_l_min -27
_diffrn_reflns_number 83960
_diffrn_reflns_point_group_measured_fraction_full 0.999
_diffrn_reflns_point_group_measured_fraction_max 0.906
_diffrn_reflns_theta_full 25.242
_diffrn_reflns_theta_max 31.931
_diffrn_reflns_theta_min 1.455
_diffrn_source 'fine-focus sealed tube'
_exptl_absorpt_coefficient_mu 1.869
_exptl_absorpt_correction_T_max 1
_exptl_absorpt_correction_T_min 0.5570
_exptl_absorpt_correction_type multi-scan
_exptl_absorpt_process_details 'Apex2  v2011.2-0 (Bruker, 2011)'
_exptl_crystal_colour colourless
_exptl_crystal_density_diffrn 1.425
_exptl_crystal_description plate
_exptl_crystal_F_000 1697
_exptl_crystal_size_max 0.520
_exptl_crystal_size_mid 0.320
_exptl_crystal_size_min 0.130
_refine_diff_density_max 1.172
_refine_diff_density_min -0.720
_refine_diff_density_rms 0.095
_refine_ls_extinction_method none
_refine_ls_goodness_of_fit_ref 1.021
_refine_ls_hydrogen_treatment constr
_refine_ls_matrix_type full
_refine_ls_number_parameters 1081
_refine_ls_number_reflns 24264
_refine_ls_number_restraints 695
_refine_ls_restrained_S_all 1.053
_refine_ls_R_factor_all 0.0387
_refine_ls_R_factor_gt 0.0286
_refine_ls_shift/su_max 0.005
_refine_ls_shift/su_mean 0.000
_refine_ls_structure_factor_coef Fsqd
_refine_ls_weighting_details 'w=1/[\s^2^(Fo^2^)+(0.0308P)^2^+5.1099P] where P=(Fo^2^+2Fc^2^)/3'
_refine_ls_weighting_scheme calc
_refine_ls_wR_factor_gt 0.0676
_refine_ls_wR_factor_ref 0.0736
_reflns_Friedel_coverage 0.000
_reflns_number_gt 20245
_reflns_number_total 24264
_reflns_threshold_expression 'I > 2\s(I)'
_cod_data_source_file d0dt00600a4.cif
_cod_data_source_block 12mf001_0m
_cod_depositor_comments 'Adding full bibliography for 7704247--7704266.cif.'
_cod_original_formula_sum 'C67.10 H96.05 B4 N24 O4 Tb2'
_cod_database_code 7704255
_shelx_shelxl_version_number 2018/3
_shelx_space_group_comment
;
The symmetry employed for this shelxl refinement is uniquely defined
by the following loop, which should always be used as a source of
symmetry information in preference to the above space-group names.
They are only intended as comments.
;

loop_
_space_group_symop_operation_xyz
'x, y, z'
'-x, -y, -z'

loop_
_atom_site_label
_atom_site_type_symbol
_atom_site_fract_x
_atom_site_fract_y
_atom_site_fract_z
_atom_site_U_iso_or_equiv
_atom_site_adp_type
_atom_site_occupancy
_atom_site_site_symmetry_order
_atom_site_calc_flag
_atom_site_refinement_flags_posn
_atom_site_refinement_flags_adp
_atom_site_refinement_flags_occupancy
_atom_site_disorder_assembly
_atom_site_disorder_group
C1 C 0.72022(17) 0.00148(17) 0.19743(14) 0.0239(4) Uani 1 1 d . . . . .
H1 H 0.756025 -0.017277 0.235033 0.029 Uiso 1 1 calc R U . . .
C2 C 0.65862(18) -0.04715(18) 0.20033(15) 0.0283(5) Uani 1 1 d . . . . .
H2 H 0.644493 -0.103052 0.238385 0.034 Uiso 1 1 calc R U . . .
C3 C 0.62321(17) 0.00472(18) 0.13531(15) 0.0257(5) Uani 1 1 d . . . . .
H3 H 0.578596 -0.009303 0.120068 0.031 Uiso 1 1 calc R U . . .
C4 C 0.88472(17) 0.17306(17) -0.09766(13) 0.0234(4) Uani 1 1 d . . . . .
H4 H 0.945558 0.181763 -0.105766 0.028 Uiso 1 1 calc R U . . .
C5 C 0.85446(18) 0.1638(2) -0.15520(14) 0.0289(5) Uani 1 1 d . . . . .
H5 H 0.888901 0.164935 -0.208299 0.035 Uiso 1 1 calc R U . . .
C6 C 0.76329(18) 0.1526(2) -0.11779(15) 0.0310(5) Uani 1 1 d . . . . .
H6 H 0.722670 0.144077 -0.141067 0.037 Uiso 1 1 calc R U . . .
C7 C 0.58035(17) 0.36665(17) 0.08116(15) 0.0268(5) Uani 1 1 d . . . . .
H7 H 0.590404 0.405509 0.104197 0.032 Uiso 1 1 calc R U . . .
C8 C 0.50066(18) 0.38703(18) 0.05357(16) 0.0315(5) Uani 1 1 d . . . . .
H8 H 0.447569 0.440583 0.053610 0.038 Uiso 1 1 calc R U . . .
C9 C 0.51632(17) 0.31196(19) 0.02626(15) 0.0290(5) Uani 1 1 d . . . . .
H9 H 0.474542 0.304126 0.003701 0.035 Uiso 1 1 calc R U . . .
C10 C 0.77014(19) 0.40119(19) -0.07943(15) 0.0295(5) Uani 1 1 d . . . . .
H10 H 0.708563 0.395107 -0.072638 0.035 Uiso 1 1 calc R U . . .
C11 C 0.8162(2) 0.4624(2) -0.14410(15) 0.0343(6) Uani 1 1 d . . . . .
H11 H 0.793356 0.505012 -0.188445 0.041 Uiso 1 1 calc R U . . .
C12 C 0.9022(2) 0.44744(19) -0.12949(15) 0.0305(5) Uani 1 1 d . . . . .
H12 H 0.950654 0.478860 -0.162691 0.037 Uiso 1 1 calc R U . . .
C13 C 1.03335(16) 0.08460(17) 0.02362(13) 0.0218(4) Uani 1 1 d . . . . .
H13 H 1.014658 0.027337 0.049736 0.026 Uiso 1 1 calc R U . . .
C14 C 1.12337(18) 0.0916(2) -0.02617(15) 0.0297(5) Uani 1 1 d . . . . .
H14 H 1.176281 0.042313 -0.040651 0.036 Uiso 1 1 calc R U . . .
C15 C 1.11815(18) 0.1862(2) -0.04957(15) 0.0296(5) Uani 1 1 d . . . . .
H15 H 1.168506 0.214437 -0.083916 0.036 Uiso 1 1 calc R U . . .
C16 C 0.86344(19) 0.33990(18) 0.18254(15) 0.0274(5) Uani 1 1 d . . . . .
H16 H 0.817362 0.323272 0.230782 0.033 Uiso 1 1 calc R U . . .
C17 C 0.9222(2) 0.39701(19) 0.16852(16) 0.0321(6) Uani 1 1 d . . . . .
H17 H 0.923916 0.426169 0.203783 0.038 Uiso 1 1 calc R U . . .
C18 C 0.97679(18) 0.40176(17) 0.09259(15) 0.0269(5) Uani 1 1 d . . . . .
H18 H 1.024253 0.435812 0.065071 0.032 Uiso 1 1 calc R U . . .
C19 C 0.63086(17) -0.0374(2) 0.83771(14) 0.0277(5) Uani 1 1 d . . . . .
H19 H 0.656458 -0.102867 0.842920 0.033 Uiso 1 1 calc R U . . .
C20 C 0.58910(18) 0.0017(2) 0.90103(15) 0.0312(6) Uani 1 1 d . . . . .
H20 H 0.581437 -0.030114 0.955719 0.037 Uiso 1 1 calc R U . . .
C21 C 0.56174(17) 0.0959(2) 0.86681(15) 0.0301(5) Uani 1 1 d . . . . .
H21 H 0.530376 0.142771 0.894172 0.036 Uiso 1 1 calc R U . . .
C22 C 0.50437(19) 0.1587(2) 0.58146(16) 0.0322(6) Uani 1 1 d . . . . .
H22 H 0.510685 0.124771 0.546717 0.039 Uiso 1 1 calc R U . . .
C23 C 0.4271(2) 0.2335(2) 0.59795(18) 0.0410(7) Uani 1 1 d . . . . .
H23 H 0.372185 0.259855 0.577735 0.049 Uiso 1 1 calc R U . . .
C24 C 0.4482(2) 0.2606(2) 0.64995(18) 0.0374(6) Uani 1 1 d . . . . .
H24 H 0.409325 0.310552 0.672664 0.045 Uiso 1 1 calc R U . . .
C25 C 0.8293(2) 0.1873(2) 0.60780(16) 0.0330(6) Uani 1 1 d . . . . .
H25 H 0.886504 0.160047 0.574478 0.040 Uiso 1 1 calc R U . . .
C26 C 0.8170(2) 0.2635(2) 0.63334(19) 0.0441(7) Uani 1 1 d . . . . .
H26 H 0.862684 0.296984 0.622272 0.053 Uiso 1 1 calc R U . . .
C27 C 0.7238(2) 0.2800(2) 0.67832(19) 0.0415(7) Uani 1 1 d . . . . .
H27 H 0.692775 0.328285 0.704120 0.050 Uiso 1 1 calc R U . . .
C28 C 0.56734(18) -0.12378(19) 0.72080(14) 0.0266(5) Uani 1 1 d . . . . .
H28 H 0.517303 -0.074505 0.701574 0.032 Uiso 1 1 calc R U . . .
C29 C 0.55608(19) -0.2097(2) 0.77513(15) 0.0320(5) Uani 1 1 d . . . . .
H29 H 0.499066 -0.230366 0.799371 0.038 Uiso 1 1 calc R U . . .
C30 C 0.64608(19) -0.25801(19) 0.78587(15) 0.0309(5) Uani 1 1 d . . . . .
H30 H 0.662482 -0.319508 0.819851 0.037 Uiso 1 1 calc R U . . .
C31 C 0.89887(18) -0.14148(19) 0.51537(15) 0.0288(5) Uani 1 1 d . . . . .
H31 H 0.900662 -0.092916 0.467002 0.035 Uiso 1 1 calc R U . . .
C32 C 0.9501(2) -0.2349(2) 0.52191(17) 0.0361(6) Uani 1 1 d . . . . .
H32 H 0.991830 -0.262075 0.480698 0.043 Uiso 1 1 calc R U . . .
C33 C 0.92653(19) -0.2789(2) 0.60164(17) 0.0332(6) Uani 1 1 d . . . . .
H33 H 0.949987 -0.343674 0.626115 0.040 Uiso 1 1 calc R U . . .
C34 C 0.86254(17) -0.0330(2) 0.75613(14) 0.0285(5) Uani 1 1 d . . . . .
H34 H 0.860879 0.031331 0.743790 0.034 Uiso 1 1 calc R U . . .
C35 C 0.8989(2) -0.1047(2) 0.81642(16) 0.0385(7) Uani 1 1 d . . . . .
H35 H 0.926581 -0.099505 0.851858 0.046 Uiso 1 1 calc R U . . .
C36 C 0.8858(2) -0.1844(2) 0.81316(16) 0.0361(6) Uani 1 1 d . . . . .
H36 H 0.903229 -0.245808 0.846917 0.043 Uiso 1 1 calc R U . . .
C37 C 0.91381(18) -0.02431(17) 0.29933(13) 0.0255(5) Uani 1 1 d . . . . .
H37A H 0.955230 -0.054263 0.257549 0.038 Uiso 1 1 calc R U . . .
H37B H 0.873524 -0.065140 0.338687 0.038 Uiso 1 1 calc R U . . .
H37C H 0.953236 -0.014032 0.324726 0.038 Uiso 1 1 calc R U . . .
C38 C 0.85128(15) 0.06899(16) 0.26388(12) 0.0186(4) Uani 1 1 d . . . . .
C39 C 0.77724(15) 0.12022(16) 0.31439(12) 0.0192(4) Uani 1 1 d . . . . .
C40 C 0.71158(16) 0.20176(17) 0.28335(13) 0.0221(4) Uani 1 1 d . . . . .
C41 C 0.6323(2) 0.2554(2) 0.33759(16) 0.0392(7) Uani 1 1 d . . . . .
H41A H 0.653597 0.247699 0.383329 0.059 Uiso 1 1 calc R U . . .
H41B H 0.575833 0.230934 0.355586 0.059 Uiso 1 1 calc R U . . .
H41C H 0.616164 0.322228 0.308974 0.059 Uiso 1 1 calc R U . . .
C42 C 0.6395(2) 0.0104(2) 0.41507(14) 0.0326(6) Uani 1 1 d . . . . .
H42A H 0.605872 0.067739 0.382084 0.049 Uiso 1 1 calc R U . . .
H42B H 0.592909 -0.021414 0.457220 0.049 Uiso 1 1 calc R U . . .
H42C H 0.682491 -0.031598 0.382546 0.049 Uiso 1 1 calc R U . . .
C43 C 0.69712(16) 0.03567(17) 0.45121(13) 0.0207(4) Uani 1 1 d . . . . .
C44 C 0.76740(15) 0.08510(16) 0.40162(12) 0.0191(4) Uani 1 1 d . . . . .
C45 C 0.82673(16) 0.10298(16) 0.43443(13) 0.0199(4) Uani 1 1 d . . . . .
C46 C 0.90304(18) 0.1542(2) 0.38229(14) 0.0287(5) Uani 1 1 d . . . . .
H46A H 0.911394 0.159265 0.326950 0.043 Uiso 1 1 calc R U . . .
H46B H 0.963433 0.119152 0.396948 0.043 Uiso 1 1 calc R U . . .
H46C H 0.883780 0.217222 0.389154 0.043 Uiso 1 1 calc R U . . .
C50 C 1.1204(6) 0.2554(6) -0.2782(5) 0.139(3) Uani 1 1 d . . . . .
H50A H 1.174952 0.216191 -0.308745 0.166 Uiso 1 1 calc R U . . .
H50B H 1.096952 0.213513 -0.225853 0.166 Uiso 1 1 calc R U . . .
C51 C 1.1559(5) 0.3275(6) -0.2666(4) 0.122(2) Uani 1 1 d . . . . .
H51A H 1.112325 0.347961 -0.219640 0.146 Uiso 1 1 calc R U . . .
H51B H 1.220182 0.297417 -0.256829 0.146 Uiso 1 1 calc R U . . .
C52 C 1.1604(8) 0.4058(8) -0.3322(6) 0.180(4) Uani 1 1 d . . . . .
H52A H 1.177058 0.451976 -0.318768 0.216 Uiso 1 1 calc R U . . .
H52B H 1.214105 0.385807 -0.375423 0.216 Uiso 1 1 calc R U . . .
C53 C 1.0813(7) 0.4519(5) -0.3617(7) 0.186(5) Uani 1 1 d . . . . .
H53A H 1.096631 0.502777 -0.410288 0.223 Uiso 1 1 calc R U . . .
H53B H 1.028785 0.480791 -0.322415 0.223 Uiso 1 1 calc R U . . .
C54 C 1.0497(7) 0.3837(6) -0.3802(6) 0.165(4) Uani 1 1 d . . . . .
H54A H 0.985486 0.414454 -0.390015 0.198 Uiso 1 1 calc R U . . .
H54B H 1.094237 0.369212 -0.429333 0.198 Uiso 1 1 calc R U . . .
C55 C 1.0461(6) 0.2967(5) -0.3181(5) 0.145(3) Uani 1 1 d . . . . .
H55A H 0.984570 0.307765 -0.278071 0.174 Uiso 1 1 calc R U . . .
H55B H 1.045354 0.249972 -0.341085 0.174 Uiso 1 1 calc R U . . .
C56 C 0.2974(8) 0.4078(7) -0.1250(6) 0.113(3) Uani 0.534(9) 1 d D U P A 1
H56 H 0.236166 0.428626 -0.140739 0.136 Uiso 0.534(9) 1 calc R U P A 1
C57 C 0.3213(7) 0.3101(7) -0.1166(6) 0.070(2) Uani 0.534(9) 1 d D U P A 1
H57A H 0.387189 0.289132 -0.147921 0.085 Uiso 0.534(9) 1 calc R U P A 1
H57B H 0.276690 0.295351 -0.134523 0.085 Uiso 0.534(9) 1 calc R U P A 1
C58 C 0.3122(6) 0.2595(6) -0.0235(6) 0.066(2) Uani 0.534(9) 1 d D U P A 1
H58A H 0.275141 0.211940 -0.003319 0.079 Uiso 0.534(9) 1 calc R U P A 1
H58B H 0.376017 0.228850 -0.012812 0.079 Uiso 0.534(9) 1 calc R U P A 1
C59 C 0.2570(10) 0.3450(8) 0.0155(6) 0.072(3) Uani 0.534(9) 1 d D U P A 1
H59A H 0.189380 0.343330 0.040936 0.086 Uiso 0.534(9) 1 calc R U P A 1
H59B H 0.286616 0.338956 0.056437 0.086 Uiso 0.534(9) 1 calc R U P A 1
C60 C 0.2621(7) 0.4390(7) -0.0492(6) 0.071(2) Uani 0.534(9) 1 d D U P A 1
H60A H 0.307767 0.467222 -0.045774 0.086 Uiso 0.534(9) 1 calc R U P A 1
H60B H 0.198569 0.484481 -0.045975 0.086 Uiso 0.534(9) 1 calc R U P A 1
C61 C 0.3589(9) 0.4633(10) -0.1998(8) 0.128(5) Uani 0.534(9) 1 d D U P A 1
H61A H 0.414462 0.419161 -0.223338 0.193 Uiso 0.534(9) 1 calc R U P A 1
H61B H 0.380478 0.504578 -0.185420 0.193 Uiso 0.534(9) 1 calc R U P A 1
H61C H 0.320627 0.501260 -0.238013 0.193 Uiso 0.534(9) 1 calc R U P A 1
C56B C 0.3480(9) 0.3907(8) -0.1272(6) 0.098(3) Uani 0.466(9) 1 d D U P A 2
H56B H 0.417057 0.386160 -0.136579 0.117 Uiso 0.466(9) 1 calc R U P A 2
C57B C 0.3421(8) 0.2893(8) -0.0905(7) 0.073(2) Uani 0.466(9) 1 d D U P A 2
H57C H 0.406458 0.247194 -0.087958 0.088 Uiso 0.466(9) 1 calc R U P A 2
H57D H 0.317139 0.271233 -0.123009 0.088 Uiso 0.466(9) 1 calc R U P A 2
C58B C 0.2720(8) 0.2793(8) -0.0030(6) 0.061(2) Uani 0.466(9) 1 d D U P A 2
H58C H 0.208783 0.275632 -0.001440 0.074 Uiso 0.466(9) 1 calc R U P A 2
H58D H 0.299858 0.223077 0.035628 0.074 Uiso 0.466(9) 1 calc R U P A 2
C59B C 0.2642(10) 0.3728(8) 0.0137(7) 0.061(2) Uani 0.466(9) 1 d D U P A 2
H59C H 0.197093 0.400978 0.038370 0.074 Uiso 0.466(9) 1 calc R U P A 2
H59D H 0.303645 0.359365 0.050021 0.074 Uiso 0.466(9) 1 calc R U P A 2
C60B C 0.2998(8) 0.4396(8) -0.0647(7) 0.067(2) Uani 0.466(9) 1 d D U P A 2
H60C H 0.245152 0.491647 -0.079827 0.080 Uiso 0.466(9) 1 calc R U P A 2
H60D H 0.344978 0.466928 -0.059455 0.080 Uiso 0.466(9) 1 calc R U P A 2
C61B C 0.3293(10) 0.4418(11) -0.2100(7) 0.100(4) Uani 0.466(9) 1 d D U P A 2
H61D H 0.389727 0.432759 -0.250557 0.150 Uiso 0.466(9) 1 calc R U P A 2
H61E H 0.301527 0.509090 -0.215000 0.150 Uiso 0.466(9) 1 calc R U P A 2
H61F H 0.284866 0.415826 -0.216946 0.150 Uiso 0.466(9) 1 calc R U P A 2
C62 C 0.3502(11) 0.4237(10) 0.3172(8) 0.094(2) Uani 0.342(6) 1 d D U P B 1
H62 H 0.333886 0.394424 0.286326 0.113 Uiso 0.342(6) 1 calc R U P B 1
C63 C 0.2479(11) 0.4924(10) 0.3474(10) 0.094(3) Uani 0.342(6) 1 d D U P B 1
H63A H 0.253693 0.535179 0.371862 0.113 Uiso 0.342(6) 1 calc R U P B 1
H63B H 0.215455 0.529522 0.304446 0.113 Uiso 0.342(6) 1 calc R U P B 1
C64 C 0.1988(12) 0.4184(12) 0.4075(12) 0.120(4) Uani 0.342(6) 1 d D U P B 1
H64A H 0.146890 0.416231 0.389537 0.144 Uiso 0.342(6) 1 calc R U P B 1
H64B H 0.170536 0.433565 0.458707 0.144 Uiso 0.342(6) 1 calc R U P B 1
C65 C 0.2819(12) 0.3115(11) 0.4182(11) 0.098(3) Uani 0.342(6) 1 d D U P B 1
H65A H 0.274912 0.274676 0.474381 0.117 Uiso 0.342(6) 1 calc R U P B 1
H65B H 0.278304 0.274034 0.387798 0.117 Uiso 0.342(6) 1 calc R U P B 1
C66 C 0.3714(11) 0.3436(12) 0.3844(11) 0.100(3) Uani 0.342(6) 1 d D U P B 1
H66A H 0.384515 0.362997 0.423105 0.149 Uiso 0.342(6) 1 calc R U P B 1
H66B H 0.426736 0.293695 0.367160 0.149 Uiso 0.342(6) 1 calc R U P B 1
C67 C 0.4087(13) 0.4898(12) 0.2510(9) 0.102(3) Uani 0.342(6) 1 d D U P B 1
H67A H 0.464379 0.452885 0.220238 0.154 Uiso 0.342(6) 1 calc R U P B 1
H67B H 0.430256 0.522243 0.274359 0.154 Uiso 0.342(6) 1 calc R U P B 1
H67C H 0.368787 0.536132 0.216231 0.154 Uiso 0.342(6) 1 calc R U P B 1
C62B C 0.3457(16) 0.3252(12) 0.3926(13) 0.085(3) Uani 0.250(6) 1 d D U P C 2
H62B H 0.395171 0.300846 0.348701 0.102 Uiso 0.250(6) 1 calc R U P C 2
C63B C 0.2622(17) 0.4007(15) 0.3581(16) 0.094(3) Uani 0.250(6) 1 d D U P C 2
H63C H 0.205947 0.418001 0.400794 0.112 Uiso 0.250(6) 1 calc R U P C 2
H63D H 0.242837 0.377678 0.325208 0.112 Uiso 0.250(6) 1 calc R U P C 2
C64B C 0.3081(18) 0.4879(14) 0.3057(13) 0.092(3) Uani 0.250(6) 1 d D U P C 2
H64C H 0.259668 0.548549 0.306974 0.110 Uiso 0.250(6) 1 calc R U P C 2
H64D H 0.336885 0.485858 0.250190 0.110 Uiso 0.250(6) 1 calc R U P C 2
C65B C 0.3903(17) 0.4725(15) 0.3492(14) 0.108(4) Uani 0.250(6) 1 d D U P C 2
H65C H 0.454421 0.466807 0.311691 0.130 Uiso 0.250(6) 1 calc R U P C 2
H65D H 0.376098 0.525393 0.371095 0.130 Uiso 0.250(6) 1 calc R U P C 2
C66B C 0.3849(18) 0.3822(15) 0.4140(13) 0.111(4) Uani 0.250(6) 1 d D U P C 2
H66C H 0.449454 0.346848 0.421731 0.167 Uiso 0.250(6) 1 calc R U P C 2
H66D H 0.343442 0.396299 0.464158 0.167 Uiso 0.250(6) 1 calc R U P C 2
C67B C 0.303(2) 0.2437(16) 0.4530(14) 0.070(3) Uani 0.250(6) 1 d D U P C 2
H67D H 0.238018 0.269462 0.482410 0.104 Uiso 0.250(6) 1 calc R U P C 2
H67E H 0.342759 0.206176 0.489821 0.104 Uiso 0.250(6) 1 calc R U P C 2
H67F H 0.299654 0.203818 0.425027 0.104 Uiso 0.250(6) 1 calc R U P C 2
C68 C 0.4140(10) 0.5673(7) 0.1876(6) 0.091(3) Uani 0.424(6) 1 d D U P D 3
H68A H 0.444789 0.565189 0.132836 0.109 Uiso 0.424(6) 1 calc R U P D 3
H68B H 0.459137 0.574220 0.209579 0.109 Uiso 0.424(6) 1 calc R U P D 3
H68C H 0.357658 0.620962 0.189009 0.109 Uiso 0.424(6) 1 calc R U P D 3
C69 C 0.3838(10) 0.4768(9) 0.2363(6) 0.088(2) Uani 0.424(6) 1 d D U P D 3
H69A H 0.327038 0.478532 0.222417 0.105 Uiso 0.424(6) 1 calc R U P D 3
H69B H 0.435899 0.423438 0.221106 0.105 Uiso 0.424(6) 1 calc R U P D 3
C70 C 0.3603(12) 0.4580(12) 0.3248(6) 0.112(2) Uiso 0.424(6) 1 d D U P D 3
H70A H 0.339286 0.517443 0.339472 0.134 Uiso 0.424(6) 1 calc R U P D 3
H70B H 0.416310 0.416732 0.345423 0.134 Uiso 0.424(6) 1 calc R U P D 3
C71 C 0.2786(11) 0.4090(12) 0.3567(8) 0.106(2) Uiso 0.424(6) 1 d D U P D 3
H71A H 0.216919 0.456760 0.354873 0.127 Uiso 0.424(6) 1 calc R U P D 3
H71B H 0.288438 0.368971 0.323287 0.127 Uiso 0.424(6) 1 calc R U P D 3
C72 C 0.2759(12) 0.3486(9) 0.4416(7) 0.109(2) Uiso 0.424(6) 1 d D U P D 3
H72A H 0.209618 0.361361 0.474924 0.131 Uiso 0.424(6) 1 calc R U P D 3
H72B H 0.316343 0.364958 0.462681 0.131 Uiso 0.424(6) 1 calc R U P D 3
C73 C 0.3125(16) 0.2433(9) 0.4450(11) 0.078(3) Uani 0.424(6) 1 d D U P D 3
H73A H 0.290864 0.205469 0.499099 0.093 Uiso 0.424(6) 1 calc R U P D 3
H73B H 0.382464 0.226019 0.428450 0.093 Uiso 0.424(6) 1 calc R U P D 3
H73C H 0.287300 0.231494 0.409465 0.093 Uiso 0.424(6) 1 calc R U P D 3
B1 B 0.64535(18) 0.1547(2) 0.02025(15) 0.0236(5) Uani 1 1 d . . . . .
H1A H 0.601131 0.140762 0.000515 0.028 Uiso 1 1 calc R U . . .
B2 B 0.98966(19) 0.33750(19) -0.02040(15) 0.0232(5) Uani 1 1 d . . . . .
H2A H 1.041298 0.370879 -0.051647 0.028 Uiso 1 1 calc R U . . .
B3 B 0.5820(2) 0.2048(2) 0.72208(18) 0.0293(6) Uani 1 1 d . . . . .
H3A H 0.544237 0.257943 0.746004 0.035 Uiso 1 1 calc R U . . .
B4 B 0.8169(2) -0.2278(2) 0.72764(16) 0.0269(5) Uani 1 1 d . . . . .
H4A H 0.840212 -0.294500 0.757775 0.032 Uiso 1 1 calc R U . . .
N1 N 0.72257(13) 0.07757(14) 0.13529(11) 0.0200(4) Uani 1 1 d . . . . .
N2 N 0.66192(13) 0.07864(14) 0.09665(11) 0.0207(4) Uani 1 1 d . . . . .
N3 N 0.81681(13) 0.16810(14) -0.02934(11) 0.0209(4) Uani 1 1 d . . . . .
N4 N 0.74125(14) 0.15565(15) -0.04270(11) 0.0227(4) Uani 1 1 d . . . . .
N5 N 0.64094(13) 0.28475(14) 0.07078(11) 0.0212(4) Uani 1 1 d . . . . .
N6 N 0.60044(13) 0.25146(15) 0.03670(11) 0.0226(4) Uani 1 1 d . . . . .
N7 N 0.82392(14) 0.35198(14) -0.02802(11) 0.0226(4) Uani 1 1 d . . . . .
N8 N 0.90635(14) 0.38080(14) -0.06025(11) 0.0228(4) Uani 1 1 d . . . . .
N9 N 0.97679(13) 0.16915(13) 0.02975(11) 0.0188(3) Uani 1 1 d . . . . .
N10 N 1.02997(14) 0.23240(14) -0.01591(11) 0.0221(4) Uani 1 1 d . . . . .
N11 N 0.88070(14) 0.31155(14) 0.11880(11) 0.0220(4) Uani 1 1 d . . . . .
N12 N 0.95201(14) 0.35014(13) 0.06346(12) 0.0216(4) Uani 1 1 d . . . . .
N13 N 0.63025(14) 0.02903(15) 0.76863(12) 0.0245(4) Uani 1 1 d . . . . .
N14 N 0.58662(14) 0.11194(16) 0.78725(12) 0.0253(4) Uani 1 1 d . . . . .
N15 N 0.56871(15) 0.14079(15) 0.62119(12) 0.0258(4) Uani 1 1 d . . . . .
N16 N 0.53281(15) 0.20494(15) 0.66358(13) 0.0283(4) Uani 1 1 d . . . . .
N17 N 0.74973(15) 0.15741(15) 0.63645(12) 0.0252(4) Uani 1 1 d . . . . .
N18 N 0.68418(16) 0.21576(16) 0.67947(13) 0.0297(4) Uani 1 1 d . . . . .
N19 N 0.65872(14) -0.12038(14) 0.69944(11) 0.0227(4) Uani 1 1 d . . . . .
N20 N 0.70728(15) -0.20374(14) 0.74022(12) 0.0244(4) Uani 1 1 d . . . . .
N21 N 0.84685(14) -0.12911(14) 0.58608(11) 0.0231(4) Uani 1 1 d . . . . .
N22 N 0.86479(15) -0.21488(15) 0.63902(12) 0.0252(4) Uani 1 1 d . . . . .
N23 N 0.83018(14) -0.06753(15) 0.71790(11) 0.0228(4) Uani 1 1 d . . . . .
N24 N 0.84413(14) -0.16152(15) 0.75434(11) 0.0255(4) Uani 1 1 d . . . . .
O1 O 0.86945(11) 0.09413(11) 0.18907(9) 0.0191(3) Uani 1 1 d . . . . .
O2 O 0.71153(11) 0.23702(12) 0.21062(9) 0.0219(3) Uani 1 1 d . . . . .
O3 O 0.67579(11) 0.00993(12) 0.52635(9) 0.0211(3) Uani 1 1 d . . . . .
O4 O 0.82226(11) 0.07682(12) 0.50778(9) 0.0218(3) Uani 1 1 d . . . . .
Tb1 Tb 0.80407(2) 0.20949(2) 0.09307(2) 0.01557(3) Uani 1 1 d . . . . .
Tb2 Tb 0.72532(2) 0.01592(2) 0.62499(2) 0.01677(3) Uani 1 1 d . . . . .
C47 C 0.7026(16) 0.3679(16) 0.4649(11) 0.161(4) Uani 0.5 1 d D U P E -1
H47A H 0.760845 0.349760 0.482363 0.241 Uiso 0.5 1 calc R U P E -1
H47B H 0.676666 0.313212 0.482356 0.241 Uiso 0.5 1 calc R U P E -1
H47C H 0.717634 0.391160 0.407101 0.241 Uiso 0.5 1 calc R U P E -1
C48 C 0.6274(13) 0.4467(12) 0.5010(10) 0.156(4) Uani 0.5 1 d D U P E -1
H48A H 0.609246 0.425117 0.559459 0.187 Uiso 0.5 1 calc R U P E -1
H48B H 0.650626 0.503849 0.483447 0.187 Uiso 0.5 1 calc R U P E -1
C49 C 0.5450(14) 0.4634(13) 0.4667(15) 0.152(4) Uani 0.5 1 d D U P E -1
H49A H 0.556891 0.502403 0.411079 0.182 Uiso 0.5 1 calc R U P E -1
H49B H 0.537933 0.402818 0.468521 0.182 Uiso 0.5 1 calc R U P E -1
C47B C 0.2839(14) 0.6179(17) 0.5624(12) 0.161(4) Uani 0.5 1 d D U P E -1
H47D H 0.245127 0.682885 0.549211 0.241 Uiso 0.5 1 calc R U P E -1
H47E H 0.253622 0.576190 0.557230 0.241 Uiso 0.5 1 calc R U P E -1
H47F H 0.288775 0.599302 0.616779 0.241 Uiso 0.5 1 calc R U P E -1
C48B C 0.3850(12) 0.6106(11) 0.5052(10) 0.156(4) Uani 0.5 1 d D U P E -1
H48C H 0.378249 0.631884 0.450569 0.187 Uiso 0.5 1 calc R U P E -1
H48D H 0.413281 0.654917 0.509914 0.187 Uiso 0.5 1 calc R U P E -1
C49B C 0.4552(14) 0.5141(13) 0.5171(16) 0.152(4) Uani 0.5 1 d D U P E -1
H49C H 0.413308 0.470748 0.537683 0.182 Uiso 0.5 1 calc R U P E -1
H49D H 0.476296 0.508244 0.562947 0.182 Uiso 0.5 1 calc R U P E -1

loop_
_atom_site_aniso_label
_atom_site_aniso_U_11
_atom_site_aniso_U_22
_atom_site_aniso_U_33
_atom_site_aniso_U_23
_atom_site_aniso_U_13
_atom_site_aniso_U_12
C1 0.0292(11) 0.0228(11) 0.0209(10) -0.0038(9) -0.0058(9) -0.0110(9)
C2 0.0295(12) 0.0257(12) 0.0303(12) -0.0056(10) -0.0042(10) -0.0134(10)
C3 0.0220(11) 0.0281(12) 0.0293(12) -0.0100(10) -0.0020(9) -0.0116(9)
C4 0.0221(10) 0.0311(12) 0.0180(10) -0.0072(9) -0.0043(8) -0.0084(9)
C5 0.0263(12) 0.0452(15) 0.0178(10) -0.0127(10) -0.0031(9) -0.0106(11)
C6 0.0284(12) 0.0499(16) 0.0220(11) -0.0153(11) -0.0079(9) -0.0116(11)
C7 0.0261(11) 0.0202(11) 0.0287(12) -0.0015(9) -0.0046(9) -0.0078(9)
C8 0.0230(11) 0.0245(12) 0.0352(14) 0.0016(10) -0.0081(10) -0.0020(9)
C9 0.0215(11) 0.0344(13) 0.0254(12) 0.0005(10) -0.0096(9) -0.0061(10)
C10 0.0319(13) 0.0312(13) 0.0241(11) 0.0009(10) -0.0121(10) -0.0107(10)
C11 0.0433(15) 0.0333(14) 0.0235(12) 0.0053(10) -0.0146(11) -0.0144(12)
C12 0.0398(14) 0.0304(13) 0.0203(11) 0.0020(9) -0.0064(10) -0.0188(11)
C13 0.0243(11) 0.0227(11) 0.0213(10) -0.0073(8) -0.0079(8) -0.0062(9)
C14 0.0238(11) 0.0354(14) 0.0288(12) -0.0149(11) -0.0035(9) -0.0032(10)
C15 0.0220(11) 0.0379(14) 0.0268(12) -0.0109(10) 0.0011(9) -0.0106(10)
C16 0.0359(13) 0.0269(12) 0.0239(11) -0.0084(9) -0.0078(10) -0.0118(10)
C17 0.0434(15) 0.0324(13) 0.0322(13) -0.0121(11) -0.0128(11) -0.0168(12)
C18 0.0321(12) 0.0235(11) 0.0312(12) -0.0059(9) -0.0129(10) -0.0113(10)
C19 0.0231(11) 0.0407(14) 0.0179(10) -0.0089(10) -0.0023(8) -0.0087(10)
C20 0.0244(11) 0.0536(17) 0.0189(11) -0.0134(11) -0.0020(9) -0.0137(11)
C21 0.0218(11) 0.0532(17) 0.0251(12) -0.0228(11) -0.0014(9) -0.0130(11)
C22 0.0270(12) 0.0407(15) 0.0297(13) -0.0082(11) -0.0133(10) -0.0052(11)
C23 0.0282(13) 0.0503(18) 0.0386(15) -0.0116(13) -0.0171(12) 0.0045(12)
C24 0.0310(13) 0.0334(14) 0.0392(15) -0.0099(12) -0.0111(11) 0.0035(11)
C25 0.0332(13) 0.0408(15) 0.0309(13) -0.0145(11) -0.0004(10) -0.0196(12)
C26 0.0486(17) 0.0529(19) 0.0454(17) -0.0258(15) 0.0022(14) -0.0312(15)
C27 0.0465(17) 0.0438(17) 0.0466(17) -0.0268(14) 0.0000(13) -0.0227(14)
C28 0.0250(11) 0.0345(13) 0.0223(11) -0.0079(10) -0.0030(9) -0.0132(10)
C29 0.0309(13) 0.0362(14) 0.0265(12) -0.0071(11) 0.0024(10) -0.0173(11)
C30 0.0345(13) 0.0290(13) 0.0224(11) -0.0026(10) 0.0008(10) -0.0134(11)
C31 0.0300(12) 0.0353(14) 0.0205(11) -0.0109(10) -0.0002(9) -0.0106(10)
C32 0.0361(14) 0.0374(15) 0.0329(14) -0.0199(12) 0.0050(11) -0.0104(12)
C33 0.0286(12) 0.0274(13) 0.0383(14) -0.0137(11) 0.0005(11) -0.0053(10)
C34 0.0230(11) 0.0441(15) 0.0235(11) -0.0134(10) -0.0069(9) -0.0093(10)
C35 0.0338(14) 0.0590(19) 0.0272(13) -0.0104(13) -0.0168(11) -0.0099(13)
C36 0.0311(13) 0.0469(17) 0.0247(12) -0.0037(11) -0.0138(10) -0.0034(12)
C37 0.0278(11) 0.0266(12) 0.0171(10) -0.0031(9) -0.0068(9) -0.0032(9)
C38 0.0199(10) 0.0222(10) 0.0155(9) -0.0045(8) -0.0051(7) -0.0078(8)
C39 0.0200(10) 0.0252(11) 0.0132(9) -0.0041(8) -0.0038(7) -0.0086(8)
C40 0.0232(10) 0.0276(11) 0.0159(10) -0.0071(8) -0.0031(8) -0.0080(9)
C41 0.0380(15) 0.0416(16) 0.0214(12) -0.0112(11) -0.0035(11) 0.0075(12)
C42 0.0353(13) 0.0543(17) 0.0195(11) -0.0083(11) -0.0064(10) -0.0273(13)
C43 0.0205(10) 0.0284(11) 0.0156(9) -0.0070(8) -0.0039(8) -0.0090(9)
C44 0.0202(10) 0.0259(11) 0.0128(9) -0.0056(8) -0.0038(7) -0.0080(8)
C45 0.0209(10) 0.0238(11) 0.0163(9) -0.0053(8) -0.0036(8) -0.0087(8)
C46 0.0317(12) 0.0406(14) 0.0198(11) -0.0047(10) -0.0042(9) -0.0227(11)
C50 0.173(8) 0.151(7) 0.125(6) 0.022(5) -0.084(6) -0.098(6)
C51 0.105(5) 0.165(7) 0.080(4) -0.026(5) -0.015(4) -0.034(5)
C52 0.186(11) 0.165(10) 0.134(8) -0.025(7) -0.006(7) -0.032(8)
C53 0.130(7) 0.067(5) 0.305(15) -0.025(7) -0.061(8) 0.015(5)
C54 0.192(10) 0.110(7) 0.178(9) -0.005(6) -0.065(8) -0.042(7)
C55 0.176(8) 0.088(5) 0.192(9) 0.007(5) -0.100(7) -0.051(5)
C56 0.064(4) 0.104(4) 0.091(4) 0.014(4) -0.009(4) 0.017(4)
C57 0.049(4) 0.088(4) 0.080(4) -0.032(3) -0.011(3) -0.022(3)
C58 0.034(3) 0.068(4) 0.086(4) 0.004(3) -0.021(3) -0.024(3)
C59 0.050(3) 0.076(5) 0.079(4) -0.008(4) -0.016(3) -0.020(4)
C60 0.059(4) 0.074(4) 0.086(4) -0.011(3) -0.024(3) -0.030(3)
C61 0.077(6) 0.103(6) 0.123(6) 0.016(5) -0.010(5) 0.006(5)
C56B 0.058(4) 0.093(4) 0.093(4) 0.005(4) -0.011(4) -0.003(4)
C57B 0.047(4) 0.079(4) 0.083(4) -0.026(4) -0.018(4) 0.001(3)
C58B 0.052(4) 0.062(4) 0.072(4) -0.016(3) -0.022(3) -0.014(4)
C59B 0.040(3) 0.074(4) 0.078(4) -0.022(4) -0.023(3) -0.016(4)
C60B 0.053(4) 0.070(4) 0.092(4) -0.021(3) -0.035(3) -0.017(4)
C61B 0.066(6) 0.091(6) 0.105(5) -0.016(5) -0.005(5) -0.004(5)
C62 0.113(4) 0.102(4) 0.099(3) -0.057(3) -0.034(3) -0.026(3)
C63 0.112(4) 0.094(4) 0.105(4) -0.048(4) -0.038(4) -0.027(4)
C64 0.111(5) 0.119(5) 0.120(5) -0.029(4) -0.028(4) -0.024(4)
C65 0.106(4) 0.107(4) 0.102(4) -0.041(3) -0.036(4) -0.030(4)
C66 0.106(4) 0.109(4) 0.101(4) -0.041(3) -0.039(3) -0.022(3)
C67 0.114(5) 0.103(5) 0.105(5) -0.062(4) -0.019(4) -0.018(4)
C62B 0.096(4) 0.098(4) 0.094(4) -0.041(3) -0.039(3) -0.034(3)
C63B 0.108(4) 0.102(4) 0.099(4) -0.044(3) -0.036(3) -0.033(3)
C64B 0.107(4) 0.098(4) 0.103(4) -0.048(4) -0.037(4) -0.032(4)
C65B 0.115(5) 0.107(5) 0.112(5) -0.045(4) -0.029(4) -0.026(4)
C66B 0.115(5) 0.110(5) 0.108(4) -0.037(4) -0.028(4) -0.022(4)
C67B 0.091(5) 0.085(5) 0.083(5) -0.042(4) -0.045(4) -0.039(4)
C68 0.107(6) 0.105(6) 0.076(5) -0.063(5) -0.025(5) -0.005(5)
C69 0.092(5) 0.104(4) 0.101(4) -0.057(4) -0.028(4) -0.032(4)
C73 0.090(4) 0.085(4) 0.077(4) -0.031(4) -0.036(4) -0.021(4)
B1 0.0202(11) 0.0355(14) 0.0187(11) -0.0082(10) -0.0056(9) -0.0101(10)
B2 0.0265(12) 0.0237(12) 0.0214(12) -0.0021(10) -0.0060(10) -0.0132(10)
B3 0.0280(13) 0.0317(15) 0.0313(14) -0.0159(12) -0.0053(11) -0.0062(11)
B4 0.0256(13) 0.0242(13) 0.0234(12) -0.0027(10) -0.0048(10) -0.0034(10)
N1 0.0229(9) 0.0227(9) 0.0182(8) -0.0060(7) -0.0048(7) -0.0104(7)
N2 0.0199(9) 0.0252(10) 0.0209(9) -0.0079(7) -0.0047(7) -0.0092(7)
N3 0.0205(9) 0.0288(10) 0.0171(8) -0.0069(7) -0.0054(7) -0.0094(8)
N4 0.0213(9) 0.0325(11) 0.0194(9) -0.0092(8) -0.0062(7) -0.0095(8)
N5 0.0202(9) 0.0220(9) 0.0210(9) -0.0046(7) -0.0055(7) -0.0061(7)
N6 0.0183(8) 0.0307(10) 0.0180(9) -0.0029(8) -0.0060(7) -0.0083(8)
N7 0.0251(9) 0.0231(10) 0.0199(9) -0.0004(7) -0.0079(7) -0.0102(8)
N8 0.0268(10) 0.0233(10) 0.0181(9) -0.0010(7) -0.0051(7) -0.0120(8)
N9 0.0195(8) 0.0212(9) 0.0180(8) -0.0044(7) -0.0057(7) -0.0079(7)
N10 0.0210(9) 0.0250(10) 0.0212(9) -0.0054(7) -0.0030(7) -0.0106(8)
N11 0.0264(9) 0.0213(9) 0.0210(9) -0.0055(7) -0.0057(7) -0.0100(8)
N12 0.0251(9) 0.0186(9) 0.0239(9) -0.0033(7) -0.0087(7) -0.0092(7)
N13 0.0215(9) 0.0319(11) 0.0210(9) -0.0115(8) -0.0031(7) -0.0057(8)
N14 0.0205(9) 0.0349(11) 0.0255(10) -0.0171(9) -0.0031(7) -0.0065(8)
N15 0.0246(10) 0.0303(11) 0.0241(10) -0.0093(8) -0.0085(8) -0.0048(8)
N16 0.0266(10) 0.0286(11) 0.0295(11) -0.0121(9) -0.0082(8) -0.0015(8)
N17 0.0247(10) 0.0303(11) 0.0242(10) -0.0113(8) -0.0031(8) -0.0106(8)
N18 0.0331(11) 0.0303(11) 0.0317(11) -0.0162(9) -0.0052(9) -0.0102(9)
N19 0.0244(9) 0.0248(10) 0.0186(9) -0.0051(7) -0.0034(7) -0.0092(8)
N20 0.0267(10) 0.0241(10) 0.0194(9) -0.0033(7) -0.0028(7) -0.0088(8)
N21 0.0235(9) 0.0255(10) 0.0182(9) -0.0056(7) -0.0037(7) -0.0060(8)
N22 0.0244(10) 0.0244(10) 0.0225(9) -0.0068(8) -0.0030(8) -0.0041(8)
N23 0.0204(9) 0.0301(10) 0.0181(9) -0.0071(8) -0.0054(7) -0.0059(8)
N24 0.0218(9) 0.0309(11) 0.0178(9) -0.0029(8) -0.0061(7) -0.0031(8)
O1 0.0198(7) 0.0238(8) 0.0134(7) -0.0040(6) -0.0048(5) -0.0061(6)
O2 0.0223(8) 0.0250(8) 0.0165(7) -0.0048(6) -0.0058(6) -0.0041(6)
O3 0.0223(7) 0.0306(9) 0.0135(7) -0.0060(6) -0.0032(6) -0.0117(7)
O4 0.0227(8) 0.0308(9) 0.0142(7) -0.0047(6) -0.0040(6) -0.0119(7)
Tb1 0.01749(5) 0.01807(5) 0.01251(5) -0.00286(3) -0.00451(3) -0.00694(4)
Tb2 0.01765(5) 0.02190(5) 0.01192(5) -0.00482(4) -0.00345(3) -0.00662(4)
C47 0.235(9) 0.134(7) 0.114(9) 0.004(6) -0.081(7) -0.052(7)
C48 0.237(8) 0.131(6) 0.120(6) 0.017(5) -0.090(6) -0.083(6)
C49 0.232(7) 0.126(6) 0.124(6) 0.028(5) -0.089(5) -0.099(6)
C47B 0.235(9) 0.134(7) 0.114(9) 0.004(6) -0.081(7) -0.052(7)
C48B 0.237(8) 0.131(6) 0.120(6) 0.017(5) -0.090(6) -0.083(6)
C49B 0.232(7) 0.126(6) 0.124(6) 0.028(5) -0.089(5) -0.099(6)

loop_
_atom_type_symbol
_atom_type_description
_atom_type_scat_dispersion_real
_atom_type_scat_dispersion_imag
_atom_type_scat_source
C C 0.0033 0.0016 'International Tables Vol C Tables 4.2.6.8 and 6.1.1.4'
H H 0.0000 0.0000 'International Tables Vol C Tables 4.2.6.8 and 6.1.1.4'
B B 0.0013 0.0007 'International Tables Vol C Tables 4.2.6.8 and 6.1.1.4'
N N 0.0061 0.0033 'International Tables Vol C Tables 4.2.6.8 and 6.1.1.4'
O O 0.0106 0.0060 'International Tables Vol C Tables 4.2.6.8 and 6.1.1.4'
Tb Tb -0.1723 4.1537 'International Tables Vol C Tables 4.2.6.8 and 6.1.1.4'

loop_
_geom_angle_atom_site_label_1
_geom_angle_atom_site_label_2
_geom_angle_atom_site_label_3
_geom_angle
_geom_angle_site_symmetry_1
_geom_angle_site_symmetry_3
_geom_angle_publ_flag
N1 C1 C2 111.7(2) . . ?
N1 C1 H1 124.2 . . ?
C2 C1 H1 124.2 . . ?
C3 C2 C1 103.9(2) . . ?
C3 C2 H2 128.0 . . ?
C1 C2 H2 128.0 . . ?
N2 C3 C2 109.1(2) . . ?
N2 C3 H3 125.5 . . ?
C2 C3 H3 125.5 . . ?
N3 C4 C5 111.2(2) . . ?
N3 C4 H4 124.4 . . ?
C5 C4 H4 124.4 . . ?
C6 C5 C4 104.5(2) . . ?
C6 C5 H5 127.8 . . ?
C4 C5 H5 127.8 . . ?
N4 C6 C5 108.8(2) . . ?
N4 C6 H6 125.6 . . ?
C5 C6 H6 125.6 . . ?
N5 C7 C8 110.8(2) . . ?
N5 C7 H7 124.6 . . ?
C8 C7 H7 124.6 . . ?
C9 C8 C7 104.3(2) . . ?
C9 C8 H8 127.8 . . ?
C7 C8 H8 127.8 . . ?
N6 C9 C8 108.9(2) . . ?
N6 C9 H9 125.5 . . ?
C8 C9 H9 125.5 . . ?
N7 C10 C11 111.1(2) . . ?
N7 C10 H10 124.4 . . ?
C11 C10 H10 124.4 . . ?
C12 C11 C10 104.6(2) . . ?
C12 C11 H11 127.7 . . ?
C10 C11 H11 127.7 . . ?
N8 C12 C11 108.6(2) . . ?
N8 C12 H12 125.7 . . ?
C11 C12 H12 125.7 . . ?
N9 C13 C14 111.0(2) . . ?
N9 C13 H13 124.5 . . ?
C14 C13 H13 124.5 . . ?
C15 C14 C13 104.3(2) . . ?
C15 C14 H14 127.9 . . ?
C13 C14 H14 127.9 . . ?
N10 C15 C14 109.2(2) . . ?
N10 C15 H15 125.4 . . ?
C14 C15 H15 125.4 . . ?
N11 C16 C17 111.0(2) . . ?
N11 C16 H16 124.5 . . ?
C17 C16 H16 124.5 . . ?
C18 C17 C16 104.7(2) . . ?
C18 C17 H17 127.6 . . ?
C16 C17 H17 127.6 . . ?
N12 C18 C17 108.7(2) . . ?
N12 C18 H18 125.7 . . ?
C17 C18 H18 125.7 . . ?
N13 C19 C20 111.3(2) . . ?
N13 C19 H19 124.3 . . ?
C20 C19 H19 124.3 . . ?
C21 C20 C19 104.4(2) . . ?
C21 C20 H20 127.8 . . ?
C19 C20 H20 127.8 . . ?
N14 C21 C20 108.8(2) . . ?
N14 C21 H21 125.6 . . ?
C20 C21 H21 125.6 . . ?
N15 C22 C23 111.0(3) . . ?
N15 C22 H22 124.5 . . ?
C23 C22 H22 124.5 . . ?
C24 C23 C22 104.5(2) . . ?
C24 C23 H23 127.7 . . ?
C22 C23 H23 127.7 . . ?
N16 C24 C23 109.0(3) . . ?
N16 C24 H24 125.5 . . ?
C23 C24 H24 125.5 . . ?
N17 C25 C26 110.8(3) . . ?
N17 C25 H25 124.6 . . ?
C26 C25 H25 124.6 . . ?
C27 C26 C25 104.8(2) . . ?
C27 C26 H26 127.6 . . ?
C25 C26 H26 127.6 . . ?
N18 C27 C26 108.4(3) . . ?
N18 C27 H27 125.8 . . ?
C26 C27 H27 125.8 . . ?
N19 C28 C29 110.5(2) . . ?
N19 C28 H28 124.7 . . ?
C29 C28 H28 124.7 . . ?
C30 C29 C28 104.6(2) . . ?
C30 C29 H29 127.7 . . ?
C28 C29 H29 127.7 . . ?
N20 C30 C29 109.0(2) . . ?
N20 C30 H30 125.5 . . ?
C29 C30 H30 125.5 . . ?
N21 C31 C32 111.1(2) . . ?
N21 C31 H31 124.5 . . ?
C32 C31 H31 124.5 . . ?
C33 C32 C31 104.4(2) . . ?
C33 C32 H32 127.8 . . ?
C31 C32 H32 127.8 . . ?
N22 C33 C32 108.5(2) . . ?
N22 C33 H33 125.7 . . ?
C32 C33 H33 125.7 . . ?
N23 C34 C35 110.6(3) . . ?
N23 C34 H34 124.7 . . ?
C35 C34 H34 124.7 . . ?
C36 C35 C34 104.6(2) . . ?
C36 C35 H35 127.7 . . ?
C34 C35 H35 127.7 . . ?
N24 C36 C35 109.0(2) . . ?
N24 C36 H36 125.5 . . ?
C35 C36 H36 125.5 . . ?
C38 C37 H37A 109.5 . . ?
C38 C37 H37B 109.5 . . ?
H37A C37 H37B 109.5 . . ?
C38 C37 H37C 109.5 . . ?
H37A C37 H37C 109.5 . . ?
H37B C37 H37C 109.5 . . ?
O1 C38 C39 125.2(2) . . ?
O1 C38 C37 115.2(2) . . ?
C39 C38 C37 119.61(19) . . ?
C40 C39 C38 120.54(19) . . ?
C40 C39 C44 119.9(2) . . ?
C38 C39 C44 119.5(2) . . ?
O2 C40 C39 125.5(2) . . ?
O2 C40 C41 114.3(2) . . ?
C39 C40 C41 120.2(2) . . ?
C40 C41 H41A 109.5 . . ?
C40 C41 H41B 109.5 . . ?
H41A C41 H41B 109.5 . . ?
C40 C41 H41C 109.5 . . ?
H41A C41 H41C 109.5 . . ?
H41B C41 H41C 109.5 . . ?
C43 C42 H42A 109.5 . . ?
C43 C42 H42B 109.5 . . ?
H42A C42 H42B 109.5 . . ?
C43 C42 H42C 109.5 . . ?
H42A C42 H42C 109.5 . . ?
H42B C42 H42C 109.5 . . ?
O3 C43 C44 125.47(19) . . ?
O3 C43 C42 114.65(19) . . ?
C44 C43 C42 119.88(19) . . ?
C43 C44 C45 120.39(19) . . ?
C43 C44 C39 119.47(19) . . ?
C45 C44 C39 120.13(19) . . ?
O4 C45 C44 124.2(2) . . ?
O4 C45 C46 114.77(19) . . ?
C44 C45 C46 121.03(19) . . ?
C45 C46 H46A 109.5 . . ?
C45 C46 H46B 109.5 . . ?
H46A C46 H46B 109.5 . . ?
C45 C46 H46C 109.5 . . ?
H46A C46 H46C 109.5 . . ?
H46B C46 H46C 109.5 . . ?
C55 C50 C51 113.8(7) . . ?
C55 C50 H50A 108.8 . . ?
C51 C50 H50A 108.8 . . ?
C55 C50 H50B 108.8 . . ?
C51 C50 H50B 108.8 . . ?
H50A C50 H50B 107.7 . . ?
C52 C51 C50 111.8(7) . . ?
C52 C51 H51A 109.3 . . ?
C50 C51 H51A 109.3 . . ?
C52 C51 H51B 109.3 . . ?
C50 C51 H51B 109.3 . . ?
H51A C51 H51B 107.9 . . ?
C53 C52 C51 118.8(10) . . ?
C53 C52 H52A 107.6 . . ?
C51 C52 H52A 107.6 . . ?
C53 C52 H52B 107.6 . . ?
C51 C52 H52B 107.6 . . ?
H52A C52 H52B 107.0 . . ?
C52 C53 C54 110.1(8) . . ?
C52 C53 H53A 109.6 . . ?
C54 C53 H53A 109.6 . . ?
C52 C53 H53B 109.6 . . ?
C54 C53 H53B 109.6 . . ?
H53A C53 H53B 108.2 . . ?
C55 C54 C53 113.7(9) . . ?
C55 C54 H54A 108.8 . . ?
C53 C54 H54A 108.8 . . ?
C55 C54 H54B 108.8 . . ?
C53 C54 H54B 108.8 . . ?
H54A C54 H54B 107.7 . . ?
C50 C55 C54 118.0(7) . . ?
C50 C55 H55A 107.8 . . ?
C54 C55 H55A 107.8 . . ?
C50 C55 H55B 107.8 . . ?
C54 C55 H55B 107.8 . . ?
H55A C55 H55B 107.1 . . ?
C57 C56 C61 114.5(10) . . ?
C57 C56 C60 117.5(7) . . ?
C61 C56 C60 118.9(11) . . ?
C57 C56 H56 100.2 . . ?
C61 C56 H56 100.2 . . ?
C60 C56 H56 100.2 . . ?
C56 C57 C58 105.5(8) . . ?
C56 C57 H57A 110.6 . . ?
C58 C57 H57A 110.6 . . ?
C56 C57 H57B 110.6 . . ?
C58 C57 H57B 110.6 . . ?
H57A C57 H57B 108.8 . . ?
C59 C58 C57 103.2(7) . . ?
C59 C58 H58A 111.1 . . ?
C57 C58 H58A 111.1 . . ?
C59 C58 H58B 111.1 . . ?
C57 C58 H58B 111.1 . . ?
H58A C58 H58B 109.1 . . ?
C60 C59 C58 109.4(8) . . ?
C60 C59 H59A 109.8 . . ?
C58 C59 H59A 109.8 . . ?
C60 C59 H59B 109.8 . . ?
C58 C59 H59B 109.8 . . ?
H59A C59 H59B 108.2 . . ?
C59 C60 C56 101.9(8) . . ?
C59 C60 H60A 111.4 . . ?
C56 C60 H60A 111.4 . . ?
C59 C60 H60B 111.4 . . ?
C56 C60 H60B 111.4 . . ?
H60A C60 H60B 109.3 . . ?
C56 C61 H61A 109.5 . . ?
C56 C61 H61B 109.5 . . ?
H61A C61 H61B 109.5 . . ?
C56 C61 H61C 109.5 . . ?
H61A C61 H61C 109.5 . . ?
H61B C61 H61C 109.5 . . ?
C60B C56B C57B 107.7(8) . . ?
C60B C56B C61B 118.5(10) . . ?
C57B C56B C61B 118.0(11) . . ?
C60B C56B H56B 103.4 . . ?
C57B C56B H56B 103.4 . . ?
C61B C56B H56B 103.4 . . ?
C56B C57B C58B 108.6(8) . . ?
C56B C57B H57C 110.0 . . ?
C58B C57B H57C 110.0 . . ?
C56B C57B H57D 110.0 . . ?
C58B C57B H57D 110.0 . . ?
H57C C57B H57D 108.4 . . ?
C59B C58B C57B 102.5(8) . . ?
C59B C58B H58C 111.3 . . ?
C57B C58B H58C 111.3 . . ?
C59B C58B H58D 111.3 . . ?
C57B C58B H58D 111.3 . . ?
H58C C58B H58D 109.2 . . ?
C60B C59B C58B 107.4(8) . . ?
C60B C59B H59C 110.2 . . ?
C58B C59B H59C 110.2 . . ?
C60B C59B H59D 110.2 . . ?
C58B C59B H59D 110.2 . . ?
H59C C59B H59D 108.5 . . ?
C56B C60B C59B 111.1(9) . . ?
C56B C60B H60C 109.4 . . ?
C59B C60B H60C 109.4 . . ?
C56B C60B H60D 109.4 . . ?
C59B C60B H60D 109.4 . . ?
H60C C60B H60D 108.0 . . ?
C56B C61B H61D 109.5 . . ?
C56B C61B H61E 109.5 . . ?
H61D C61B H61E 109.5 . . ?
C56B C61B H61F 109.5 . . ?
H61D C61B H61F 109.5 . . ?
H61E C61B H61F 109.5 . . ?
C66 C62 C67 133.9(14) . . ?
C66 C62 C63 108.3(11) . . ?
C67 C62 C63 104.9(12) . . ?
C66 C62 H62 101.8 . . ?
C67 C62 H62 101.8 . . ?
C63 C62 H62 101.8 . . ?
C64 C63 C62 98.4(10) . . ?
C64 C63 H63A 112.1 . . ?
C62 C63 H63A 112.1 . . ?
C64 C63 H63B 112.1 . . ?
C62 C63 H63B 112.1 . . ?
H63A C63 H63B 109.7 . . ?
C63 C64 C65 108.5(11) . . ?
C63 C64 H64A 110.0 . . ?
C65 C64 H64A 110.0 . . ?
C63 C64 H64B 110.0 . . ?
C65 C64 H64B 110.0 . . ?
H64A C64 H64B 108.4 . . ?
C66 C65 C64 99.9(11) . . ?
C66 C65 H65A 111.8 . . ?
C64 C65 H65A 111.8 . . ?
C66 C65 H65B 111.8 . . ?
C64 C65 H65B 111.8 . . ?
H65A C65 H65B 109.5 . . ?
C62 C66 C65 102.7(12) . . ?
C62 C66 H66A 111.2 . . ?
C65 C66 H66A 111.2 . . ?
C62 C66 H66B 111.2 . . ?
C65 C66 H66B 111.2 . . ?
H66A C66 H66B 109.1 . . ?
C62 C67 H67A 109.5 . . ?
C62 C67 H67B 109.5 . . ?
H67A C67 H67B 109.5 . . ?
C62 C67 H67C 109.5 . . ?
H67A C67 H67C 109.5 . . ?
H67B C67 H67C 109.5 . . ?
C66B C62B C67B 123.6(16) . . ?
C66B C62B C63B 102.1(14) . . ?
C67B C62B C63B 106.0(15) . . ?
C66B C62B H62B 108.0 . . ?
C67B C62B H62B 108.0 . . ?
C63B C62B H62B 108.0 . . ?
C62B C63B C64B 103.0(13) . . ?
C62B C63B H63C 111.2 . . ?
C64B C63B H63C 111.2 . . ?
C62B C63B H63D 111.2 . . ?
C64B C63B H63D 111.2 . . ?
H63C C63B H63D 109.1 . . ?
C63B C64B C65B 102.8(12) . . ?
C63B C64B H64C 111.2 . . ?
C65B C64B H64C 111.2 . . ?
C63B C64B H64D 111.2 . . ?
C65B C64B H64D 111.2 . . ?
H64C C64B H64D 109.1 . . ?
C66B C65B C64B 103.8(12) . . ?
C66B C65B H65C 111.0 . . ?
C64B C65B H65C 111.0 . . ?
C66B C65B H65D 111.0 . . ?
C64B C65B H65D 111.0 . . ?
H65C C65B H65D 109.0 . . ?
C62B C66B C65B 109.4(14) . . ?
C62B C66B H66C 109.8 . . ?
C65B C66B H66C 109.8 . . ?
C62B C66B H66D 109.8 . . ?
C65B C66B H66D 109.8 . . ?
H66C C66B H66D 108.2 . . ?
C62B C67B H67D 109.5 . . ?
C62B C67B H67E 109.5 . . ?
H67D C67B H67E 109.5 . . ?
C62B C67B H67F 109.5 . . ?
H67D C67B H67F 109.5 . . ?
H67E C67B H67F 109.5 . . ?
C69 C68 H68A 109.5 . . ?
C69 C68 H68B 109.5 . . ?
H68A C68 H68B 109.5 . . ?
C69 C68 H68C 109.5 . . ?
H68A C68 H68C 109.5 . . ?
H68B C68 H68C 109.5 . . ?
C70 C69 C68 115.3(8) . . ?
C70 C69 H69A 108.4 . . ?
C68 C69 H69A 108.4 . . ?
C70 C69 H69B 108.4 . . ?
C68 C69 H69B 108.4 . . ?
H69A C69 H69B 107.5 . . ?
C69 C70 C71 104.0(8) . . ?
C69 C70 H70A 111.0 . . ?
C71 C70 H70A 111.0 . . ?
C69 C70 H70B 111.0 . . ?
C71 C70 H70B 111.0 . . ?
H70A C70 H70B 109.0 . . ?
C72 C71 C70 110.0(9) . . ?
C72 C71 H71A 109.7 . . ?
C70 C71 H71A 109.7 . . ?
C72 C71 H71B 109.7 . . ?
C70 C71 H71B 109.7 . . ?
H71A C71 H71B 108.2 . . ?
C71 C72 C73 110.3(10) . . ?
C71 C72 H72A 109.6 . . ?
C73 C72 H72A 109.6 . . ?
C71 C72 H72B 109.6 . . ?
C73 C72 H72B 109.6 . . ?
H72A C72 H72B 108.1 . . ?
C72 C73 H73A 109.5 . . ?
C72 C73 H73B 109.5 . . ?
H73A C73 H73B 109.5 . . ?
C72 C73 H73C 109.5 . . ?
H73A C73 H73C 109.5 . . ?
H73B C73 H73C 109.5 . . ?
N2 B1 N4 109.63(19) . . ?
N2 B1 N6 109.57(19) . . ?
N4 B1 N6 109.5(2) . . ?
N2 B1 H1A 109.4 . . ?
N4 B1 H1A 109.4 . . ?
N6 B1 H1A 109.4 . . ?
N10 B2 N8 110.32(19) . . ?
N10 B2 N12 109.97(19) . . ?
N8 B2 N12 108.4(2) . . ?
N10 B2 H2A 109.4 . . ?
N8 B2 H2A 109.4 . . ?
N12 B2 H2A 109.4 . . ?
N14 B3 N18 109.0(2) . . ?
N14 B3 N16 109.2(2) . . ?
N18 B3 N16 110.5(2) . . ?
N14 B3 H3A 109.4 . . ?
N18 B3 H3A 109.4 . . ?
N16 B3 H3A 109.4 . . ?
N22 B4 N24 108.0(2) . . ?
N22 B4 N20 108.5(2) . . ?
N24 B4 N20 111.3(2) . . ?
N22 B4 H4A 109.7 . . ?
N24 B4 H4A 109.7 . . ?
N20 B4 H4A 109.7 . . ?
C1 N1 N2 105.49(18) . . ?
C1 N1 Tb1 131.75(15) . . ?
N2 N1 Tb1 122.54(14) . . ?
C3 N2 N1 109.87(19) . . ?
C3 N2 B1 127.9(2) . . ?
N1 N2 B1 122.25(18) . . ?
C4 N3 N4 105.86(18) . . ?
C4 N3 Tb1 129.84(15) . . ?
N4 N3 Tb1 122.93(14) . . ?
C6 N4 N3 109.73(19) . . ?
C6 N4 B1 128.41(19) . . ?
N3 N4 B1 121.66(18) . . ?
C7 N5 N6 106.22(19) . . ?
C7 N5 Tb1 129.58(16) . . ?
N6 N5 Tb1 123.91(14) . . ?
C9 N6 N5 109.7(2) . . ?
C9 N6 B1 128.0(2) . . ?
N5 N6 B1 122.13(18) . . ?
C10 N7 N8 105.75(19) . . ?
C10 N7 Tb1 130.65(16) . . ?
N8 N7 Tb1 122.63(14) . . ?
C12 N8 N7 109.9(2) . . ?
C12 N8 B2 128.0(2) . . ?
N7 N8 B2 122.03(18) . . ?
C13 N9 N10 106.43(18) . . ?
C13 N9 Tb1 127.63(15) . . ?
N10 N9 Tb1 125.35(14) . . ?
C15 N10 N9 109.1(2) . . ?
C15 N10 B2 129.5(2) . . ?
N9 N10 B2 121.34(18) . . ?
C16 N11 N12 105.56(19) . . ?
C16 N11 Tb1 131.41(16) . . ?
N12 N11 Tb1 123.02(14) . . ?
C18 N12 N11 110.0(2) . . ?
C18 N12 B2 128.2(2) . . ?
N11 N12 B2 121.69(18) . . ?
C19 N13 N14 105.6(2) . . ?
C19 N13 Tb2 129.06(17) . . ?
N14 N13 Tb2 123.90(15) . . ?
C21 N14 N13 109.8(2) . . ?
C21 N14 B3 129.7(2) . . ?
N13 N14 B3 120.2(2) . . ?
C22 N15 N16 105.8(2) . . ?
C22 N15 Tb2 130.31(18) . . ?
N16 N15 Tb2 123.86(15) . . ?
C24 N16 N15 109.7(2) . . ?
C24 N16 B3 127.4(2) . . ?
N15 N16 B3 122.7(2) . . ?
C25 N17 N18 106.5(2) . . ?
C25 N17 Tb2 128.11(18) . . ?
N18 N17 Tb2 125.24(15) . . ?
C27 N18 N17 109.6(2) . . ?
C27 N18 B3 128.0(2) . . ?
N17 N18 B3 122.5(2) . . ?
C28 N19 N20 106.74(19) . . ?
C28 N19 Tb2 128.33(17) . . ?
N20 N19 Tb2 123.80(14) . . ?
C30 N20 N19 109.2(2) . . ?
C30 N20 B4 129.0(2) . . ?
N19 N20 B4 121.69(19) . . ?
C31 N21 N22 105.9(2) . . ?
C31 N21 Tb2 131.02(17) . . ?
N22 N21 Tb2 122.97(14) . . ?
C33 N22 N21 110.2(2) . . ?
C33 N22 B4 129.2(2) . . ?
N21 N22 B4 120.6(2) . . ?
C34 N23 N24 106.2(2) . . ?
C34 N23 Tb2 129.95(17) . . ?
N24 N23 Tb2 121.92(14) . . ?
C36 N24 N23 109.5(2) . . ?
C36 N24 B4 127.8(2) . . ?
N23 N24 B4 122.70(19) . . ?
C38 O1 Tb1 137.80(15) . . ?
C40 O2 Tb1 137.67(15) . . ?
C43 O3 Tb2 137.75(14) . . ?
C45 O4 Tb2 139.08(14) . . ?
O2 Tb1 O1 73.01(6) . . ?
O2 Tb1 N9 136.01(6) . . ?
O1 Tb1 N9 75.35(6) . . ?
O2 Tb1 N5 76.13(6) . . ?
O1 Tb1 N5 136.53(6) . . ?
N9 Tb1 N5 145.53(6) . . ?
O2 Tb1 N3 147.72(6) . . ?
O1 Tb1 N3 117.94(6) . . ?
N9 Tb1 N3 75.14(6) . . ?
N5 Tb1 N3 76.66(6) . . ?
O2 Tb1 N1 84.54(6) . . ?
O1 Tb1 N1 74.06(6) . . ?
N9 Tb1 N1 114.97(6) . . ?
N5 Tb1 N1 73.20(6) . . ?
N3 Tb1 N1 71.19(6) . . ?
O2 Tb1 N11 74.85(6) . . ?
O1 Tb1 N11 83.91(6) . . ?
N9 Tb1 N11 72.10(6) . . ?
N5 Tb1 N11 116.48(6) . . ?
N3 Tb1 N11 133.82(6) . . ?
N1 Tb1 N11 153.46(6) . . ?
O2 Tb1 N7 117.90(6) . . ?
O1 Tb1 N7 147.11(6) . . ?
N9 Tb1 N7 77.01(6) . . ?
N5 Tb1 N7 75.28(6) . . ?
N3 Tb1 N7 70.75(6) . . ?
N1 Tb1 N7 134.91(6) . . ?
N11 Tb1 N7 70.84(6) . . ?
O4 Tb2 O3 72.27(5) . . ?
O4 Tb2 N19 142.42(6) . . ?
O3 Tb2 N19 82.52(6) . . ?
O4 Tb2 N17 73.26(6) . . ?
O3 Tb2 N17 126.19(6) . . ?
N19 Tb2 N17 143.73(7) . . ?
O4 Tb2 N23 105.26(6) . . ?
O3 Tb2 N23 146.48(6) . . ?
N19 Tb2 N23 80.86(7) . . ?
N17 Tb2 N23 82.30(7) . . ?
O4 Tb2 N15 101.36(6) . . ?
O3 Tb2 N15 73.94(6) . . ?
N19 Tb2 N15 97.74(7) . . ?
N17 Tb2 N15 73.90(7) . . ?
N23 Tb2 N15 137.11(6) . . ?
O4 Tb2 N21 76.00(6) . . ?
O3 Tb2 N21 77.58(6) . . ?
N19 Tb2 N21 71.59(6) . . ?
N17 Tb2 N21 130.55(7) . . ?
N23 Tb2 N21 69.62(6) . . ?
N15 Tb2 N21 150.70(6) . . ?
O4 Tb2 N13 146.76(6) . . ?
O3 Tb2 N13 130.80(6) . . ?
N19 Tb2 N13 70.51(7) . . ?
N17 Tb2 N13 73.52(7) . . ?
N23 Tb2 N13 69.16(6) . . ?
N15 Tb2 N13 70.09(6) . . ?
N21 Tb2 N13 127.14(6) . . ?
C48 C47 H47A 109.5 . . ?
C48 C47 H47B 109.5 . . ?
H47A C47 H47B 109.5 . . ?
C48 C47 H47C 109.5 . . ?
H47A C47 H47C 109.5 . . ?
H47B C47 H47C 109.5 . . ?
C49 C48 C47 100.5(13) . . ?
C49 C48 H48A 111.7 . . ?
C47 C48 H48A 111.7 . . ?
C49 C48 H48B 111.7 . . ?
C47 C48 H48B 111.7 . . ?
H48A C48 H48B 109.4 . . ?
C49B C49 C48 106.8(13) . . ?
C49B C49 H49A 110.4 . . ?
C48 C49 H49A 110.4 . . ?
C49B C49 H49B 110.4 . . ?
C48 C49 H49B 110.4 . . ?
H49A C49 H49B 108.6 . . ?
C48B C47B H47D 109.5 . . ?
C48B C47B H47E 109.5 . . ?
H47D C47B H47E 109.5 . . ?
C48B C47B H47F 109.5 . . ?
H47D C47B H47F 109.5 . . ?
H47E C47B H47F 109.5 . . ?
C49B C48B C47B 116.7(15) . . ?
C49B C48B H48C 108.1 . . ?
C47B C48B H48C 108.1 . . ?
C49B C48B H48D 108.1 . . ?
C47B C48B H48D 108.1 . . ?
H48C C48B H48D 107.3 . . ?
C48B C49B C49 136.5(14) . . ?
C48B C49B H49C 103.0 . . ?
C49 C49B H49C 103.0 . . ?
C48B C49B H49D 103.0 . . ?
C49 C49B H49D 103.0 . . ?
H49C C49B H49D 105.1 . . ?

loop_
_geom_bond_atom_site_label_1
_geom_bond_atom_site_label_2
_geom_bond_distance
_geom_bond_site_symmetry_2
_geom_bond_publ_flag
C1 N1 1.335(3) . ?
C1 C2 1.397(3) . ?
C1 H1 0.9500 . ?
C2 C3 1.374(4) . ?
C2 H2 0.9500 . ?
C3 N2 1.347(3) . ?
C3 H3 0.9500 . ?
C4 N3 1.340(3) . ?
C4 C5 1.393(3) . ?
C4 H4 0.9500 . ?
C5 C6 1.379(3) . ?
C5 H5 0.9500 . ?
C6 N4 1.349(3) . ?
C6 H6 0.9500 . ?
C7 N5 1.341(3) . ?
C7 C8 1.393(4) . ?
C7 H7 0.9500 . ?
C8 C9 1.377(4) . ?
C8 H8 0.9500 . ?
C9 N6 1.346(3) . ?
C9 H9 0.9500 . ?
C10 N7 1.339(3) . ?
C10 C11 1.391(4) . ?
C10 H10 0.9500 . ?
C11 C12 1.375(4) . ?
C11 H11 0.9500 . ?
C12 N8 1.347(3) . ?
C12 H12 0.9500 . ?
C13 N9 1.337(3) . ?
C13 C14 1.394(3) . ?
C13 H13 0.9500 . ?
C14 C15 1.376(4) . ?
C14 H14 0.9500 . ?
C15 N10 1.352(3) . ?
C15 H15 0.9500 . ?
C16 N11 1.342(3) . ?
C16 C17 1.395(3) . ?
C16 H16 0.9500 . ?
C17 C18 1.371(4) . ?
C17 H17 0.9500 . ?
C18 N12 1.347(3) . ?
C18 H18 0.9500 . ?
C19 N13 1.339(3) . ?
C19 C20 1.394(3) . ?
C19 H19 0.9500 . ?
C20 C21 1.363(4) . ?
C20 H20 0.9500 . ?
C21 N14 1.357(3) . ?
C21 H21 0.9500 . ?
C22 N15 1.342(3) . ?
C22 C23 1.393(4) . ?
C22 H22 0.9500 . ?
C23 C24 1.372(4) . ?
C23 H23 0.9500 . ?
C24 N16 1.347(3) . ?
C24 H24 0.9500 . ?
C25 N17 1.335(3) . ?
C25 C26 1.388(4) . ?
C25 H25 0.9500 . ?
C26 C27 1.379(4) . ?
C26 H26 0.9500 . ?
C27 N18 1.350(3) . ?
C27 H27 0.9500 . ?
C28 N19 1.341(3) . ?
C28 C29 1.394(4) . ?
C28 H28 0.9500 . ?
C29 C30 1.378(4) . ?
C29 H29 0.9500 . ?
C30 N20 1.352(3) . ?
C30 H30 0.9500 . ?
C31 N21 1.336(3) . ?
C31 C32 1.392(4) . ?
C31 H31 0.9500 . ?
C32 C33 1.377(4) . ?
C32 H32 0.9500 . ?
C33 N22 1.344(3) . ?
C33 H33 0.9500 . ?
C34 N23 1.344(3) . ?
C34 C35 1.394(4) . ?
C34 H34 0.9500 . ?
C35 C36 1.372(5) . ?
C35 H35 0.9500 . ?
C36 N24 1.348(3) . ?
C36 H36 0.9500 . ?
C37 C38 1.511(3) . ?
C37 H37A 0.9800 . ?
C37 H37B 0.9800 . ?
C37 H37C 0.9800 . ?
C38 O1 1.269(2) . ?
C38 C39 1.422(3) . ?
C39 C40 1.406(3) . ?
C39 C44 1.498(3) . ?
C40 O2 1.275(3) . ?
C40 C41 1.514(3) . ?
C41 H41A 0.9800 . ?
C41 H41B 0.9800 . ?
C41 H41C 0.9800 . ?
C42 C43 1.516(3) . ?
C42 H42A 0.9800 . ?
C42 H42B 0.9800 . ?
C42 H42C 0.9800 . ?
C43 O3 1.272(3) . ?
C43 C44 1.418(3) . ?
C44 C45 1.420(3) . ?
C45 O4 1.271(3) . ?
C45 C46 1.511(3) . ?
C46 H46A 0.9800 . ?
C46 H46B 0.9800 . ?
C46 H46C 0.9800 . ?
C50 C55 1.425(9) . ?
C50 C51 1.537(10) . ?
C50 H50A 0.9900 . ?
C50 H50B 0.9900 . ?
C51 C52 1.392(10) . ?
C51 H51A 0.9900 . ?
C51 H51B 0.9900 . ?
C52 C53 1.374(12) . ?
C52 H52A 0.9900 . ?
C52 H52B 0.9900 . ?
C53 C54 1.516(13) . ?
C53 H53A 0.9900 . ?
C53 H53B 0.9900 . ?
C54 C55 1.445(10) . ?
C54 H54A 0.9900 . ?
C54 H54B 0.9900 . ?
C55 H55A 0.9900 . ?
C55 H55B 0.9900 . ?
C56 C57 1.418(12) . ?
C56 C61 1.546(5) . ?
C56 C60 1.536(12) . ?
C56 H56 1.0000 . ?
C57 C58 1.615(11) . ?
C57 H57A 0.9900 . ?
C57 H57B 0.9900 . ?
C58 C59 1.604(12) . ?
C58 H58A 0.9900 . ?
C58 H58B 0.9900 . ?
C59 C60 1.544(11) . ?
C59 H59A 0.9900 . ?
C59 H59B 0.9900 . ?
C60 H60A 0.9900 . ?
C60 H60B 0.9900 . ?
C61 H61A 0.9800 . ?
C61 H61B 0.9800 . ?
C61 H61C 0.9800 . ?
C56B C60B 1.478(12) . ?
C56B C57B 1.518(13) . ?
C56B C61B 1.548(5) . ?
C56B H56B 1.0000 . ?
C57B C58B 1.608(12) . ?
C57B H57C 0.9900 . ?
C57B H57D 0.9900 . ?
C58B C59B 1.579(11) . ?
C58B H58C 0.9900 . ?
C58B H58D 0.9900 . ?
C59B C60B 1.512(12) . ?
C59B H59C 0.9900 . ?
C59B H59D 0.9900 . ?
C60B H60C 0.9900 . ?
C60B H60D 0.9900 . ?
C61B H61D 0.9800 . ?
C61B H61E 0.9800 . ?
C61B H61F 0.9800 . ?
C62 C66 1.461(15) . ?
C62 C67 1.542(5) . ?
C62 C63 1.619(15) . ?
C62 H62 1.0000 . ?
C63 C64 1.508(15) . ?
C63 H63A 0.9900 . ?
C63 H63B 0.9900 . ?
C64 C65 1.718(16) . ?
C64 H64A 0.9900 . ?
C64 H64B 0.9900 . ?
C65 C66 1.489(15) . ?
C65 H65A 0.9900 . ?
C65 H65B 0.9900 . ?
C66 H66A 0.9900 . ?
C66 H66B 0.9900 . ?
C67 H67A 0.9800 . ?
C67 H67B 0.9800 . ?
C67 H67C 0.9800 . ?
C62B C66B 1.474(16) . ?
C62B C67B 1.546(5) . ?
C62B C63B 1.565(17) . ?
C62B H62B 1.0000 . ?
C63B C64B 1.605(16) . ?
C63B H63C 0.9900 . ?
C63B H63D 0.9900 . ?
C64B C65B 1.649(16) . ?
C64B H64C 0.9900 . ?
C64B H64D 0.9900 . ?
C65B C66B 1.505(16) . ?
C65B H65C 0.9900 . ?
C65B H65D 0.9900 . ?
C66B H66C 0.9900 . ?
C66B H66D 0.9900 . ?
C67B H67D 0.9800 . ?
C67B H67E 0.9800 . ?
C67B H67F 0.9800 . ?
C68 C69 1.521(5) . ?
C68 H68A 0.9800 . ?
C68 H68B 0.9800 . ?
C68 H68C 0.9800 . ?
C69 C70 1.511(5) . ?
C69 H69A 0.9900 . ?
C69 H69B 0.9900 . ?
C70 C71 1.540(5) . ?
C70 H70A 0.9900 . ?
C70 H70B 0.9900 . ?
C71 C72 1.525(5) . ?
C71 H71A 0.9900 . ?
C71 H71B 0.9900 . ?
C72 C73 1.545(5) . ?
C72 H72A 0.9900 . ?
C72 H72B 0.9900 . ?
C73 H73A 0.9800 . ?
C73 H73B 0.9800 . ?
C73 H73C 0.9800 . ?
B1 N2 1.533(3) . ?
B1 N4 1.539(3) . ?
B1 N6 1.541(4) . ?
B1 H1A 1.0000 . ?
B2 N10 1.538(3) . ?
B2 N8 1.541(3) . ?
B2 N12 1.542(3) . ?
B2 H2A 1.0000 . ?
B3 N14 1.526(4) . ?
B3 N18 1.539(4) . ?
B3 N16 1.543(4) . ?
B3 H3A 1.0000 . ?
B4 N22 1.537(3) . ?
B4 N24 1.544(4) . ?
B4 N20 1.551(3) . ?
B4 H4A 1.0000 . ?
N1 N2 1.368(3) . ?
N1 Tb1 2.5503(18) . ?
N3 N4 1.369(2) . ?
N3 Tb1 2.5475(18) . ?
N5 N6 1.360(3) . ?
N5 Tb1 2.4947(19) . ?
N7 N8 1.365(3) . ?
N7 Tb1 2.5659(19) . ?
N9 N10 1.366(3) . ?
N9 Tb1 2.4663(18) . ?
N11 N12 1.368(3) . ?
N11 Tb1 2.5653(19) . ?
N13 N14 1.360(3) . ?
N13 Tb2 2.631(2) . ?
N15 N16 1.366(3) . ?
N15 Tb2 2.535(2) . ?
N17 N18 1.361(3) . ?
N17 Tb2 2.493(2) . ?
N19 N20 1.362(3) . ?
N19 Tb2 2.4491(19) . ?
N21 N22 1.359(3) . ?
N21 Tb2 2.563(2) . ?
N23 N24 1.362(3) . ?
N23 Tb2 2.4953(19) . ?
O1 Tb1 2.2761(15) . ?
O2 Tb1 2.2761(16) . ?
O3 Tb2 2.2879(15) . ?
O4 Tb2 2.2733(15) . ?
C47 C48 1.555(5) . ?
C47 H47A 0.9800 . ?
C47 H47B 0.9800 . ?
C47 H47C 0.9800 . ?
C48 C49 1.527(5) . ?
C48 H48A 0.9900 . ?
C48 H48B 0.9900 . ?
C49 C49B 1.523(5) . ?
C49 H49A 0.9900 . ?
C49 H49B 0.9900 . ?
C47B C48B 1.549(5) . ?
C47B H47D 0.9800 . ?
C47B H47E 0.9800 . ?
C47B H47F 0.9800 . ?
C48B C49B 1.521(5) . ?
C48B H48C 0.9900 . ?
C48B H48D 0.9900 . ?
C49B H49C 0.9900 . ?
C49B H49D 0.9900 . ?

loop_
_geom_torsion_atom_site_label_1
_geom_torsion_atom_site_label_2
_geom_torsion_atom_site_label_3
_geom_torsion_atom_site_label_4
_geom_torsion
_geom_torsion_site_symmetry_1
_geom_torsion_site_symmetry_2
_geom_torsion_site_symmetry_3
_geom_torsion_site_symmetry_4
_geom_torsion_publ_flag
N1 C1 C2 C3 0.0(3) . . . . ?
C1 C2 C3 N2 0.3(3) . . . . ?
N3 C4 C5 C6 -0.1(3) . . . . ?
C4 C5 C6 N4 0.3(3) . . . . ?
N5 C7 C8 C9 0.4(3) . . . . ?
C7 C8 C9 N6 -0.4(3) . . . . ?
N7 C10 C11 C12 0.3(3) . . . . ?
C10 C11 C12 N8 0.3(3) . . . . ?
N9 C13 C14 C15 0.4(3) . . . . ?
C13 C14 C15 N10 -0.3(3) . . . . ?
N11 C16 C17 C18 -0.3(3) . . . . ?
C16 C17 C18 N12 -0.2(3) . . . . ?
N13 C19 C20 C21 0.8(3) . . . . ?
C19 C20 C21 N14 -0.4(3) . . . . ?
N15 C22 C23 C24 0.2(4) . . . . ?
C22 C23 C24 N16 -0.1(4) . . . . ?
N17 C25 C26 C27 -1.2(4) . . . . ?
C25 C26 C27 N18 0.6(4) . . . . ?
N19 C28 C29 C30 0.4(3) . . . . ?
C28 C29 C30 N20 -0.2(3) . . . . ?
N21 C31 C32 C33 -0.5(3) . . . . ?
C31 C32 C33 N22 0.4(3) . . . . ?
N23 C34 C35 C36 -0.7(3) . . . . ?
C34 C35 C36 N24 0.0(3) . . . . ?
O1 C38 C39 C40 5.6(3) . . . . ?
C37 C38 C39 C40 -172.9(2) . . . . ?
O1 C38 C39 C44 -176.4(2) . . . . ?
C37 C38 C39 C44 5.1(3) . . . . ?
C38 C39 C40 O2 -0.4(4) . . . . ?
C44 C39 C40 O2 -178.4(2) . . . . ?
C38 C39 C40 C41 179.4(2) . . . . ?
C44 C39 C40 C41 1.4(3) . . . . ?
O3 C43 C44 C45 5.5(4) . . . . ?
C42 C43 C44 C45 -175.2(2) . . . . ?
O3 C43 C44 C39 -173.2(2) . . . . ?
C42 C43 C44 C39 6.1(3) . . . . ?
C40 C39 C44 C43 77.5(3) . . . . ?
C38 C39 C44 C43 -100.5(3) . . . . ?
C40 C39 C44 C45 -101.2(3) . . . . ?
C38 C39 C44 C45 80.8(3) . . . . ?
C43 C44 C45 O4 0.4(4) . . . . ?
C39 C44 C45 O4 179.1(2) . . . . ?
C43 C44 C45 C46 179.0(2) . . . . ?
C39 C44 C45 C46 -2.3(3) . . . . ?
C55 C50 C51 C52 -38.9(11) . . . . ?
C50 C51 C52 C53 51.7(13) . . . . ?
C51 C52 C53 C54 -55.1(15) . . . . ?
C52 C53 C54 C55 46.3(13) . . . . ?
C51 C50 C55 C54 36.0(13) . . . . ?
C53 C54 C55 C50 -40.0(14) . . . . ?
C61 C56 C57 C58 141.0(13) . . . . ?
C60 C56 C57 C58 -5.7(12) . . . . ?
C56 C57 C58 C59 13.1(11) . . . . ?
C57 C58 C59 C60 -16.6(11) . . . . ?
C58 C59 C60 C56 13.3(11) . . . . ?
C57 C56 C60 C59 -4.7(13) . . . . ?
C61 C56 C60 C59 -149.9(11) . . . . ?
C60B C56B C57B C58B 8.9(13) . . . . ?
C61B C56B C57B C58B -128.5(13) . . . . ?
C56B C57B C58B C59B -15.4(13) . . . . ?
C57B C58B C59B C60B 16.1(12) . . . . ?
C57B C56B C60B C59B 1.8(13) . . . . ?
C61B C56B C60B C59B 139.0(13) . . . . ?
C58B C59B C60B C56B -11.9(13) . . . . ?
C66 C62 C63 C64 -35.2(17) . . . . ?
C67 C62 C63 C64 177.3(15) . . . . ?
C62 C63 C64 C65 8.4(18) . . . . ?
C63 C64 C65 C66 19(2) . . . . ?
C67 C62 C66 C65 -176.0(17) . . . . ?
C63 C62 C66 C65 50.0(18) . . . . ?
C64 C65 C66 C62 -39.6(18) . . . . ?
C66B C62B C63B C64B 42(2) . . . . ?
C67B C62B C63B C64B 172.5(19) . . . . ?
C62B C63B C64B C65B -27(2) . . . . ?
C63B C64B C65B C66B 2(3) . . . . ?
C67B C62B C66B C65B -161(2) . . . . ?
C63B C62B C66B C65B -43(3) . . . . ?
C64B C65B C66B C62B 25(3) . . . . ?
C68 C69 C70 C71 145.4(14) . . . . ?
C69 C70 C71 C72 155.3(13) . . . . ?
C70 C71 C72 C73 -107.4(18) . . . . ?
C2 C1 N1 N2 -0.3(3) . . . . ?
C2 C1 N1 Tb1 174.41(16) . . . . ?
C2 C3 N2 N1 -0.5(3) . . . . ?
C2 C3 N2 B1 178.8(2) . . . . ?
C1 N1 N2 C3 0.4(3) . . . . ?
Tb1 N1 N2 C3 -174.85(15) . . . . ?
C1 N1 N2 B1 -178.9(2) . . . . ?
Tb1 N1 N2 B1 5.9(3) . . . . ?
N4 B1 N2 C3 -121.7(2) . . . . ?
N6 B1 N2 C3 118.1(2) . . . . ?
N4 B1 N2 N1 57.5(3) . . . . ?
N6 B1 N2 N1 -62.8(3) . . . . ?
C5 C4 N3 N4 -0.1(3) . . . . ?
C5 C4 N3 Tb1 -166.81(17) . . . . ?
C5 C6 N4 N3 -0.4(3) . . . . ?
C5 C6 N4 B1 174.5(2) . . . . ?
C4 N3 N4 C6 0.3(3) . . . . ?
Tb1 N3 N4 C6 168.17(17) . . . . ?
C4 N3 N4 B1 -175.0(2) . . . . ?
Tb1 N3 N4 B1 -7.1(3) . . . . ?
N2 B1 N4 C6 129.0(3) . . . . ?
N6 B1 N4 C6 -110.7(3) . . . . ?
N2 B1 N4 N3 -56.6(3) . . . . ?
N6 B1 N4 N3 63.6(3) . . . . ?
C8 C7 N5 N6 -0.3(3) . . . . ?
C8 C7 N5 Tb1 173.57(16) . . . . ?
C8 C9 N6 N5 0.2(3) . . . . ?
C8 C9 N6 B1 175.8(2) . . . . ?
C7 N5 N6 C9 0.0(2) . . . . ?
Tb1 N5 N6 C9 -174.26(15) . . . . ?
C7 N5 N6 B1 -175.8(2) . . . . ?
Tb1 N5 N6 B1 9.9(3) . . . . ?
N2 B1 N6 C9 -120.9(2) . . . . ?
N4 B1 N6 C9 118.8(2) . . . . ?
N2 B1 N6 N5 54.1(3) . . . . ?
N4 B1 N6 N5 -66.2(3) . . . . ?
C11 C10 N7 N8 -0.8(3) . . . . ?
C11 C10 N7 Tb1 -169.38(19) . . . . ?
C11 C12 N8 N7 -0.8(3) . . . . ?
C11 C12 N8 B2 177.5(2) . . . . ?
C10 N7 N8 C12 0.9(3) . . . . ?
Tb1 N7 N8 C12 170.70(17) . . . . ?
C10 N7 N8 B2 -177.4(2) . . . . ?
Tb1 N7 N8 B2 -7.7(3) . . . . ?
N10 B2 N8 C12 -115.0(3) . . . . ?
N12 B2 N8 C12 124.5(3) . . . . ?
N10 B2 N8 N7 63.0(3) . . . . ?
N12 B2 N8 N7 -57.4(3) . . . . ?
C14 C13 N9 N10 -0.4(3) . . . . ?
C14 C13 N9 Tb1 171.06(15) . . . . ?
C14 C15 N10 N9 0.1(3) . . . . ?
C14 C15 N10 B2 177.1(2) . . . . ?
C13 N9 N10 C15 0.1(2) . . . . ?
Tb1 N9 N10 C15 -171.53(16) . . . . ?
C13 N9 N10 B2 -177.13(19) . . . . ?
Tb1 N9 N10 B2 11.2(3) . . . . ?
N8 B2 N10 C15 117.3(3) . . . . ?
N12 B2 N10 C15 -123.2(3) . . . . ?
N8 B2 N10 N9 -66.0(3) . . . . ?
N12 B2 N10 N9 53.5(3) . . . . ?
C17 C16 N11 N12 0.6(3) . . . . ?
C17 C16 N11 Tb1 -178.66(17) . . . . ?
C17 C18 N12 N11 0.6(3) . . . . ?
C17 C18 N12 B2 176.9(2) . . . . ?
C16 N11 N12 C18 -0.7(3) . . . . ?
Tb1 N11 N12 C18 178.61(15) . . . . ?
C16 N11 N12 B2 -177.3(2) . . . . ?
Tb1 N11 N12 B2 2.0(3) . . . . ?
N10 B2 N12 C18 124.2(2) . . . . ?
N8 B2 N12 C18 -115.1(3) . . . . ?
N10 B2 N12 N11 -59.9(3) . . . . ?
N8 B2 N12 N11 60.8(3) . . . . ?
C20 C19 N13 N14 -0.8(3) . . . . ?
C20 C19 N13 Tb2 165.87(16) . . . . ?
C20 C21 N14 N13 0.0(3) . . . . ?
C20 C21 N14 B3 -172.7(2) . . . . ?
C19 N13 N14 C21 0.5(3) . . . . ?
Tb2 N13 N14 C21 -167.03(15) . . . . ?
C19 N13 N14 B3 173.9(2) . . . . ?
Tb2 N13 N14 B3 6.4(3) . . . . ?
N18 B3 N14 C21 108.1(3) . . . . ?
N16 B3 N14 C21 -131.1(2) . . . . ?
N18 B3 N14 N13 -63.9(3) . . . . ?
N16 B3 N14 N13 57.0(3) . . . . ?
C23 C22 N15 N16 -0.2(3) . . . . ?
C23 C22 N15 Tb2 178.88(19) . . . . ?
C23 C24 N16 N15 0.0(3) . . . . ?
C23 C24 N16 B3 -175.5(3) . . . . ?
C22 N15 N16 C24 0.1(3) . . . . ?
Tb2 N15 N16 C24 -179.04(18) . . . . ?
C22 N15 N16 B3 175.9(2) . . . . ?
Tb2 N15 N16 B3 -3.2(3) . . . . ?
N14 B3 N16 C24 114.0(3) . . . . ?
N18 B3 N16 C24 -126.1(3) . . . . ?
N14 B3 N16 N15 -61.0(3) . . . . ?
N18 B3 N16 N15 58.9(3) . . . . ?
C26 C25 N17 N18 1.4(3) . . . . ?
C26 C25 N17 Tb2 -174.0(2) . . . . ?
C26 C27 N18 N17 0.3(4) . . . . ?
C26 C27 N18 B3 179.6(3) . . . . ?
C25 N17 N18 C27 -1.0(3) . . . . ?
Tb2 N17 N18 C27 174.5(2) . . . . ?
C25 N17 N18 B3 179.6(2) . . . . ?
Tb2 N17 N18 B3 -4.8(3) . . . . ?
N14 B3 N18 C27 -113.8(3) . . . . ?
N16 B3 N18 C27 126.2(3) . . . . ?
N14 B3 N18 N17 65.5(3) . . . . ?
N16 B3 N18 N17 -54.6(3) . . . . ?
C29 C28 N19 N20 -0.5(3) . . . . ?
C29 C28 N19 Tb2 -168.54(17) . . . . ?
C29 C30 N20 N19 -0.1(3) . . . . ?
C29 C30 N20 B4 -176.3(2) . . . . ?
C28 N19 N20 C30 0.4(3) . . . . ?
Tb2 N19 N20 C30 169.11(16) . . . . ?
C28 N19 N20 B4 176.8(2) . . . . ?
Tb2 N19 N20 B4 -14.4(3) . . . . ?
N22 B4 N20 C30 122.2(3) . . . . ?
N24 B4 N20 C30 -119.1(3) . . . . ?
N22 B4 N20 N19 -53.5(3) . . . . ?
N24 B4 N20 N19 65.2(3) . . . . ?
C32 C31 N21 N22 0.4(3) . . . . ?
C32 C31 N21 Tb2 -175.14(18) . . . . ?
C32 C33 N22 N21 -0.2(3) . . . . ?
C32 C33 N22 B4 179.9(3) . . . . ?
C31 N21 N22 C33 -0.1(3) . . . . ?
Tb2 N21 N22 C33 175.84(17) . . . . ?
C31 N21 N22 B4 179.8(2) . . . . ?
Tb2 N21 N22 B4 -4.2(3) . . . . ?
N24 B4 N22 C33 121.7(3) . . . . ?
N20 B4 N22 C33 -117.6(3) . . . . ?
N24 B4 N22 N21 -58.2(3) . . . . ?
N20 B4 N22 N21 62.4(3) . . . . ?
C35 C34 N23 N24 1.0(3) . . . . ?
C35 C34 N23 Tb2 165.24(17) . . . . ?
C35 C36 N24 N23 0.6(3) . . . . ?
C35 C36 N24 B4 179.1(2) . . . . ?
C34 N23 N24 C36 -1.0(3) . . . . ?
Tb2 N23 N24 C36 -166.76(16) . . . . ?
C34 N23 N24 B4 -179.5(2) . . . . ?
Tb2 N23 N24 B4 14.7(3) . . . . ?
N22 B4 N24 C36 -124.7(3) . . . . ?
N20 B4 N24 C36 116.4(3) . . . . ?
N22 B4 N24 N23 53.6(3) . . . . ?
N20 B4 N24 N23 -65.3(3) . . . . ?
C39 C38 O1 Tb1 -6.8(3) . . . . ?
C37 C38 O1 Tb1 171.78(15) . . . . ?
C39 C40 O2 Tb1 -4.4(4) . . . . ?
C41 C40 O2 Tb1 175.81(19) . . . . ?
C44 C43 O3 Tb2 -2.1(4) . . . . ?
C42 C43 O3 Tb2 178.63(18) . . . . ?
C44 C45 O4 Tb2 -11.0(4) . . . . ?
C46 C45 O4 Tb2 170.37(18) . . . . ?
C47 C48 C49 C49B 161.4(13) . . . . ?
C47B C48B C49B C49 156(2) . . . . ?
C48 C49 C49B C48B 114(2) . . . . ?
